data_7113065
loop_
_publ_author_name
'Mousavi, Maliheh'
'B\'ereau, Virgine'
'Desplanches, C\'edric'
'Duhayon, Carine'
'Sutter, Jean-Pascal'

_publ_section_title
;
 Substantial exchange coupling for {Mo-NCS-M} combination: illustration
 for 1-D [{Mo(NCS)6}{NiL}2(NCS)]n.
;
_journal_issue 40
_journal_name_full 'Chemical communications (Cambridge, England)'
_journal_page_first 7519
_journal_page_last 7521
_journal_paper_doi 10.1039/c0cc02498h
_journal_volume 46
_journal_year 2010
_chemical_formula_moiety '3(C24 H20 P), C6 Mo N6 S6, 2(C2 H3 N)'
_chemical_formula_sum 'C82 H66 Mo N8 P3 S6'
_chemical_formula_weight 1544.74
_space_group_IT_number 1
_symmetry_cell_setting triclinic
_symmetry_space_group_name_Hall 'P 1'
_symmetry_space_group_name_H-M 'P 1'
_atom_sites_solution_hydrogens geom
_atom_sites_solution_primary direct
_audit_creation_date 10-01-04
_audit_creation_method CRYSTALS_ver_14.01
_cell_angle_alpha 88.192(2)
_cell_angle_beta 79.845(3)
_cell_angle_gamma 62.372(2)
_cell_formula_units_Z 2
_cell_length_a 12.9236(6)
_cell_length_b 13.2332(6)
_cell_length_c 25.9506(13)
_cell_measurement_reflns_used 9472
_cell_measurement_temperature 180
_cell_measurement_theta_max 36
_cell_measurement_theta_min 4
_cell_volume 3864.0(3)
_computing_cell_refinement 'Apex2 (Bruker AXS, 2006)'
_computing_data_collection 'Apex2 (Bruker AXS, 2006)'
_computing_data_reduction 'Apex2 (Bruker AXS, 2006)'
_computing_molecular_graphics 'CAMERON (Watkin et al., 1996)'
_computing_publication_material 'CRYSTALS (Betteridge et al., 2003)'
_computing_structure_refinement 'CRYSTALS (Betteridge et al., 2003)'
_computing_structure_solution 'SIR92 (Altomare et al., 1994)'
_diffrn_ambient_temperature 180
_diffrn_measured_fraction_theta_full 0.995
_diffrn_measured_fraction_theta_max 0.835
_diffrn_measurement_device Area
_diffrn_measurement_device_type 'Bruker Kappa Apex2'
_diffrn_measurement_method '\f & \w scans'
_diffrn_radiation_monochromator graphite
_diffrn_radiation_type 'Mo K\a'
_diffrn_radiation_wavelength 0.71073
_diffrn_reflns_av_R_equivalents 0.033
_diffrn_reflns_limit_h_max 20
_diffrn_reflns_limit_h_min -19
_diffrn_reflns_limit_k_max 19
_diffrn_reflns_limit_k_min -21
_diffrn_reflns_limit_l_max 42
_diffrn_reflns_limit_l_min -38
_diffrn_reflns_number 214035
_diffrn_reflns_theta_full 31.172
_diffrn_reflns_theta_max 35.830
_diffrn_reflns_theta_min 0.798
_diffrn_standards_number 0
_exptl_absorpt_coefficient_mu 0.443
_exptl_absorpt_correction_T_max 0.94
_exptl_absorpt_correction_T_min 0.88
_exptl_absorpt_correction_type multi-scan
_exptl_absorpt_process_details 'Blessing, acta cryst. (1995), a51, 33-38'
_exptl_crystal_colour colorless
_exptl_crystal_density_diffrn 1.328
_exptl_crystal_density_method 'not measured'
_exptl_crystal_description block
_exptl_crystal_F_000 1594
_exptl_crystal_size_max 0.220
_exptl_crystal_size_mid 0.200
_exptl_crystal_size_min 0.150
_refine_diff_density_max 0.54
_refine_diff_density_min -0.35
_refine_ls_abs_structure_details 'Flack (1983), 18819 Friedel-pairs'
_refine_ls_abs_structure_Flack 0.501(8)
_refine_ls_extinction_method None
_refine_ls_goodness_of_fit_ref 1.0867
_refine_ls_hydrogen_treatment constr
_refine_ls_matrix_type full
_refine_ls_number_parameters 1802
_refine_ls_number_reflns 48381
_refine_ls_number_restraints 3
_refine_ls_R_factor_all 0.0342
_refine_ls_R_factor_gt 0.0290
_refine_ls_shift/su_max 0.0017203
_refine_ls_shift/su_mean 2.6017807
_refine_ls_structure_factor_coef F
_refine_ls_weighting_details
;
Method, part 1, Chebychev polynomial, (Watkin, 1994, Prince, 1982)
[weight] = 1.0/[A~0~*T~0~(x)+A~1~*T~1~(x) ... +A~n-1~]*T~n-1~(x)]
where A~i~ are the Chebychev coefficients listed below and x= Fcalc/Fmax
Method = Robust Weighting (Prince, 1982)
W = [weight] * [1-(deltaF/6*sigmaF)^2^]^2^
A~i~ are:
0.339 0.146 0.128
;
_refine_ls_weighting_scheme calc
_refine_ls_wR_factor_all 0.0369
_refine_ls_wR_factor_gt 0.0297
_refine_ls_wR_factor_ref 0.0289
_reflns_limit_h_max 20
_reflns_limit_h_min -19
_reflns_limit_k_max 19
_reflns_limit_k_min -21
_reflns_limit_l_max 42
_reflns_limit_l_min -38
_reflns_number_gt 50179
_reflns_number_total 55016
_reflns_threshold_expression I>2.0\s(I)
_oxford_refine_ls_r_factor_ref 0.0277
_oxford_reflns_number_all 54906
_oxford_reflns_threshold_expression_ref I>3.0\s(I)
_cod_data_source_file c0cc02498h.txt
_cod_data_source_block 1
_cod_depositor_comments
;
The following automatic conversions were performed:

'_symmetry_cell_setting' value 'Triclinic' changed to 'triclinic'
according to
/usr/data/users/saulius/automatic-downloads/retrospective/RSC/lib/dictionaries/cif_core.dic
dictionary named 'cif_core.dic' version 2.4.2 from 2011-04-26.

Automatic conversion script
Id: cif_fix_values 2281 2013-09-26 08:29:07Z andrius 

The following automatic conversions were performed:

data name '_diffrn_measurement_device-type' was replaced with
'_diffrn_measurement_device_type' as specified in the replacement
file 'data/replacement-values/replacement_tags.lst'.

Automatic conversion script
Id: cif_correct_tags 9268 2022-04-12 08:56:07Z antanas 
;
_cod_original_sg_symbol_H-M 'P 1 '
_cod_original_formula_sum 'C82 H66 Mo1 N8 P3 S6'
_cod_database_code 7113065

loop_
_symmetry_equiv_pos_as_xyz
x,y,z

loop_
_atom_site_label
_atom_site_type_symbol
_atom_site_fract_x
_atom_site_fract_y
_atom_site_fract_z
_atom_site_U_iso_or_equiv
_atom_site_occupancy
_atom_site_adp_type
_atom_site_refinement_flags_posn
P1 P 0.83480(4) 0.47902(3) 0.744794(17) 0.0236 1.0000 Uani .
P2 P 0.66287(4) 0.07817(3) 0.564535(18) 0.0251 1.0000 Uani .
P3 P 0.72183(3) 0.51300(3) 0.354100(16) 0.0194 1.0000 Uani .
P4 P 0.37601(4) 0.19956(3) 0.292011(17) 0.0223 1.0000 Uani .
P5 P 0.11893(4) 0.33450(4) 0.018645(18) 0.0238 1.0000 Uani .
P6 P 0.77418(4) 0.02189(3) 0.958439(16) 0.0210 1.0000 Uani .
S1 S 0.19654(5) 0.49045(4) 0.75779(2) 0.0423 1.0000 Uani .
S2 S 0.38448(5) 0.84763(6) 0.80426(2) 0.0459 1.0000 Uani .
S3 S 0.65395(4) 0.50646(5) 0.57209(2) 0.0428 1.0000 Uani .
S4 S 0.31489(5) 1.06066(4) 0.54143(2) 0.0400 1.0000 Uani .
S5 S 0.10172(5) 0.70213(5) 0.50335(2) 0.0438 1.0000 Uani .
S6 S -0.14197(4) 1.04627(4) 0.74553(2) 0.0409 1.0000 Uani .
S7 S 0.57901(5) 0.81325(4) 0.19533(2) 0.0369 1.0000 Uani .
S8 S 0.23566(5) 0.66181(5) 0.33739(2) 0.0441 1.0000 Uani .
S9 S -0.02228(5) 1.15226(4) 0.22758(2) 0.0453 1.0000 Uani .
S10 S -0.08349(5) 0.72023(4) 0.11593(2) 0.0370 1.0000 Uani .
S11 S 0.26258(5) 0.86864(6) -0.02657(2) 0.0456 1.0000 Uani .
S12 S 0.51980(5) 0.37437(4) 0.08733(2) 0.0416 1.0000 Uani .
N1 N 0.22569(13) 0.65146(12) 0.69338(5) 0.0280 1.0000 Uani .
N2 N 0.31044(13) 0.81620(11) 0.71414(5) 0.0282 1.0000 Uani .
N3 N 0.42283(13) 0.66214(12) 0.61712(5) 0.0285 1.0000 Uani .
N4 N 0.27470(12) 0.90738(11) 0.60757(5) 0.0282 1.0000 Uani .
N5 N 0.18506(13) 0.74453(11) 0.58787(5) 0.0285 1.0000 Uani .
N6 N 0.07662(13) 0.89862(11) 0.68551(5) 0.0291 1.0000 Uani .
N7 N 0.39334(13) 0.78900(12) 0.16678(6) 0.0298 1.0000 Uani .
N8 N 0.23385(13) 0.71725(11) 0.23319(6) 0.0291 1.0000 Uani .
N9 N 0.13274(13) 0.93457(11) 0.18238(6) 0.0300 1.0000 Uani .
N10 N 0.10409(13) 0.74156(12) 0.14400(6) 0.0295 1.0000 Uani .
N11 N 0.26393(13) 0.81253(11) 0.07760(6) 0.0285 1.0000 Uani .
N12 N 0.36491(14) 0.59529(11) 0.12910(6) 0.0304 1.0000 Uani .
N13 N 0.7676(2) 0.1314(2) 0.36797(15) 0.0869 1.0000 Uani .
N14 N 0.9376(3) 0.5237(3) 0.47541(10) 0.0760 1.0000 Uani .
N15 N 0.5358(4) 0.0533(4) 0.84027(12) 0.1146 1.0000 Uani .
N16 N 0.7296(2) 0.4107(2) 0.94807(14) 0.0785 1.0000 Uani .
C1 C 0.21378(14) 0.58403(13) 0.71999(6) 0.0279 1.0000 Uani .
C2 C 0.34038(14) 0.82993(13) 0.75187(6) 0.0274 1.0000 Uani .
C3 C 0.51960(14) 0.59709(13) 0.59850(6) 0.0271 1.0000 Uani .
C4 C 0.29182(14) 0.97133(13) 0.58027(6) 0.0264 1.0000 Uani .
C5 C 0.15016(14) 0.72662(13) 0.55263(6) 0.0276 1.0000 Uani .
C6 C -0.01477(14) 0.96102(12) 0.71034(6) 0.0264 1.0000 Uani .
C7 C 0.47106(14) 0.79884(12) 0.17879(6) 0.0261 1.0000 Uani .
C8 C 0.23445(14) 0.69428(13) 0.27680(7) 0.0273 1.0000 Uani .
C9 C 0.06904(14) 1.02520(13) 0.20133(6) 0.0274 1.0000 Uani .
C10 C 0.02547(14) 0.73313(12) 0.13221(6) 0.0264 1.0000 Uani .
C11 C 0.26348(14) 0.83573(13) 0.03395(7) 0.0277 1.0000 Uani .
C12 C 0.42911(15) 0.50259(13) 0.11160(6) 0.0268 1.0000 Uani .
C13 C 0.96709(15) 0.34450(13) 0.73357(7) 0.0291 1.0000 Uani .
C14 C 1.05175(17) 0.32462(16) 0.68845(8) 0.0387 1.0000 Uani .
C15 C 1.1480(2) 0.21626(18) 0.67648(10) 0.0522 1.0000 Uani .
C16 C 1.1593(2) 0.12892(18) 0.70867(11) 0.0542 1.0000 Uani .
C17 C 1.0756(2) 0.14784(17) 0.75372(10) 0.0534 1.0000 Uani .
C18 C 0.97996(19) 0.25600(16) 0.76671(8) 0.0420 1.0000 Uani .
C19 C 0.85205(13) 0.57563(13) 0.69851(6) 0.0269 1.0000 Uani .
C20 C 0.91534(16) 0.63238(15) 0.70865(8) 0.0367 1.0000 Uani .
C21 C 0.93947(17) 0.69893(19) 0.67110(10) 0.0489 1.0000 Uani .
C22 C 0.89985(17) 0.70854(19) 0.62397(9) 0.0503 1.0000 Uani .
C23 C 0.8369(2) 0.65414(18) 0.61406(7) 0.0469 1.0000 Uani .
C24 C 0.81228(17) 0.58644(15) 0.65139(6) 0.0363 1.0000 Uani .
C25 C 0.71281(14) 0.45663(13) 0.73495(6) 0.0260 1.0000 Uani .
C26 C 0.60097(15) 0.55009(14) 0.73437(8) 0.0395 1.0000 Uani .
C27 C 0.50660(16) 0.53189(16) 0.72823(9) 0.0429 1.0000 Uani .
C28 C 0.52260(17) 0.42246(16) 0.72096(8) 0.0364 1.0000 Uani .
C29 C 0.63317(16) 0.33096(14) 0.71886(7) 0.0320 1.0000 Uani .
C30 C 0.72854(14) 0.34747(13) 0.72571(6) 0.0274 1.0000 Uani .
C31 C 0.81149(16) 0.53872(14) 0.80958(6) 0.0289 1.0000 Uani .
C32 C 0.69864(19) 0.62374(19) 0.83207(8) 0.0518 1.0000 Uani .
C33 C 0.6837(2) 0.6805(2) 0.87923(9) 0.0603 1.0000 Uani .
C34 C 0.7795(2) 0.65122(19) 0.90425(8) 0.0440 1.0000 Uani .
C35 C 0.8872(2) 0.5652(2) 0.88287(8) 0.0501 1.0000 Uani .
C36 C 0.90463(18) 0.50811(19) 0.83570(8) 0.0436 1.0000 Uani .
C37 C 0.67870(15) 0.00435(14) 0.50460(7) 0.0292 1.0000 Uani .
C38 C 0.60166(17) 0.05712(16) 0.46978(7) 0.0352 1.0000 Uani .
C39 C 0.6146(2) -0.00329(19) 0.42422(8) 0.0459 1.0000 Uani .
C40 C 0.7041(2) -0.11373(19) 0.41311(8) 0.0451 1.0000 Uani .
C41 C 0.77907(19) -0.16728(16) 0.44836(9) 0.0453 1.0000 Uani .
C42 C 0.76525(17) -0.10936(14) 0.49425(8) 0.0394 1.0000 Uani .
C43 C 0.79010(14) 0.09792(13) 0.56757(6) 0.0266 1.0000 Uani .
C44 C 0.77506(16) 0.19344(15) 0.59542(6) 0.0318 1.0000 Uani .
C45 C 0.87313(17) 0.20547(17) 0.60190(7) 0.0375 1.0000 Uani .
C46 C 0.98649(18) 0.12225(17) 0.58095(8) 0.0389 1.0000 Uani .
C47 C 1.00137(16) 0.02819(15) 0.55170(9) 0.0430 1.0000 Uani .
C48 C 0.90452(15) 0.01535(14) 0.54488(8) 0.0382 1.0000 Uani .
C49 C 0.64365(14) -0.00554(13) 0.61723(6) 0.0303 1.0000 Uani .
C50 C 0.69118(16) -0.01007(15) 0.66187(7) 0.0357 1.0000 Uani .
C51 C 0.66848(19) -0.06949(18) 0.70402(8) 0.0475 1.0000 Uani .
C52 C 0.5997(2) -0.12251(19) 0.70097(9) 0.0531 1.0000 Uani .
C53 C 0.55305(18) -0.11891(18) 0.65660(10) 0.0505 1.0000 Uani .
C54 C 0.57503(16) -0.06049(16) 0.61413(8) 0.0402 1.0000 Uani .
C55 C 0.53548(15) 0.21689(13) 0.57220(7) 0.0289 1.0000 Uani .
C56 C 0.53921(18) 0.30368(15) 0.54127(8) 0.0379 1.0000 Uani .
C57 C 0.4433(2) 0.41293(15) 0.55011(9) 0.0463 1.0000 Uani .
C58 C 0.3471(2) 0.43498(16) 0.58831(10) 0.0516 1.0000 Uani .
C59 C 0.3433(2) 0.34983(19) 0.61860(10) 0.0527 1.0000 Uani .
C60 C 0.43715(18) 0.23955(16) 0.61108(8) 0.0390 1.0000 Uani .
C61 C 0.60131(13) 0.60676(12) 0.40305(6) 0.0228 1.0000 Uani .
C62 C 0.48939(15) 0.61388(14) 0.40723(6) 0.0290 1.0000 Uani .
C63 C 0.39825(16) 0.68257(16) 0.44731(7) 0.0354 1.0000 Uani .
C64 C 0.41864(18) 0.74365(15) 0.48286(7) 0.0374 1.0000 Uani .
C65 C 0.5299(2) 0.73641(17) 0.47871(8) 0.0433 1.0000 Uani .
C66 C 0.62237(18) 0.66799(16) 0.43921(7) 0.0355 1.0000 Uani .
C67 C 0.66419(12) 0.47382(12) 0.30473(5) 0.0212 1.0000 Uani .
C68 C 0.57921(14) 0.55900(13) 0.27947(6) 0.0264 1.0000 Uani .
C69 C 0.53880(15) 0.52753(15) 0.23940(6) 0.0297 1.0000 Uani .
C70 C 0.58236(16) 0.41273(16) 0.22510(6) 0.0313 1.0000 Uani .
C71 C 0.66433(16) 0.32904(14) 0.25083(7) 0.0307 1.0000 Uani .
C72 C 0.70587(14) 0.35915(12) 0.29079(6) 0.0251 1.0000 Uani .
C73 C 0.81782(13) 0.38911(12) 0.38404(5) 0.0219 1.0000 Uani .
C74 C 0.78632(16) 0.36952(15) 0.43597(6) 0.0312 1.0000 Uani .
C75 C 0.86525(19) 0.27401(17) 0.45818(7) 0.0414 1.0000 Uani .
C76 C 0.97283(19) 0.19919(18) 0.42896(8) 0.0434 1.0000 Uani .
C77 C 1.00461(17) 0.21734(16) 0.37696(8) 0.0363 1.0000 Uani .
C78 C 0.92788(14) 0.31284(13) 0.35442(6) 0.0274 1.0000 Uani .
C79 C 0.81052(13) 0.57932(12) 0.32536(6) 0.0230 1.0000 Uani .
C80 C 0.79286(16) 0.63371(15) 0.27854(7) 0.0318 1.0000 Uani .
C81 C 0.86244(19) 0.68487(17) 0.25794(8) 0.0402 1.0000 Uani .
C82 C 0.94913(18) 0.68155(16) 0.28322(9) 0.0402 1.0000 Uani .
C83 C 0.96705(17) 0.62773(17) 0.32981(8) 0.0380 1.0000 Uani .
C84 C 0.89829(16) 0.57605(15) 0.35111(7) 0.0308 1.0000 Uani .
C85 C 0.37276(14) 0.28560(12) 0.34466(6) 0.0248 1.0000 Uani .
C86 C 0.47566(16) 0.27491(14) 0.35922(7) 0.0301 1.0000 Uani .
C87 C 0.4666(2) 0.34231(18) 0.40133(8) 0.0412 1.0000 Uani .
C88 C 0.3555(2) 0.42083(17) 0.42817(8) 0.0418 1.0000 Uani .
C89 C 0.25338(19) 0.43176(16) 0.41344(7) 0.0391 1.0000 Uani .
C90 C 0.26094(17) 0.36424(15) 0.37201(7) 0.0336 1.0000 Uani .
C91 C 0.33833(14) 0.09201(12) 0.31917(6) 0.0262 1.0000 Uani .
C92 C 0.33071(18) 0.01639(14) 0.28522(7) 0.0339 1.0000 Uani .
C93 C 0.3053(2) -0.06966(16) 0.30596(9) 0.0422 1.0000 Uani .
C94 C 0.29161(19) -0.08239(16) 0.35920(9) 0.0413 1.0000 Uani .
C95 C 0.30083(18) -0.00905(17) 0.39311(8) 0.0387 1.0000 Uani .
C96 C 0.32347(16) 0.07909(15) 0.37304(7) 0.0305 1.0000 Uani .
C97 C 0.52125(14) 0.12846(12) 0.25254(6) 0.0246 1.0000 Uani .
C98 C 0.54679(15) 0.16159(14) 0.20251(6) 0.0285 1.0000 Uani .
C99 C 0.66157(18) 0.10483(17) 0.17332(7) 0.0369 1.0000 Uani .
C100 C 0.74996(18) 0.01780(16) 0.19445(8) 0.0403 1.0000 Uani .
C101 C 0.72524(19) -0.01470(17) 0.24428(9) 0.0451 1.0000 Uani .
C102 C 0.61083(17) 0.03851(15) 0.27313(7) 0.0386 1.0000 Uani .
C103 C 0.27119(14) 0.29401(12) 0.25399(6) 0.0247 1.0000 Uani .
C104 C 0.28185(16) 0.39096(13) 0.23663(7) 0.0314 1.0000 Uani .
C105 C 0.20312(18) 0.46606(15) 0.20632(8) 0.0370 1.0000 Uani .
C106 C 0.11341(19) 0.44664(16) 0.19467(7) 0.0365 1.0000 Uani .
C107 C 0.10077(18) 0.35292(16) 0.21290(7) 0.0355 1.0000 Uani .
C108 C 0.18013(15) 0.27531(14) 0.24229(6) 0.0282 1.0000 Uani .
C109 C 0.22287(14) 0.23930(12) 0.05692(6) 0.0256 1.0000 Uani .
C110 C 0.21169(17) 0.14277(14) 0.07400(7) 0.0336 1.0000 Uani .
C111 C 0.28799(18) 0.06790(15) 0.10459(8) 0.0360 1.0000 Uani .
C112 C 0.37805(18) 0.08701(15) 0.11720(7) 0.0376 1.0000 Uani .
C113 C 0.39081(18) 0.18020(17) 0.09914(7) 0.0373 1.0000 Uani .
C114 C 0.31320(16) 0.25798(14) 0.06961(7) 0.0302 1.0000 Uani .
C115 C 0.15828(14) 0.44102(13) -0.00868(7) 0.0275 1.0000 Uani .
C116 C 0.16374(19) 0.51802(15) 0.02481(8) 0.0378 1.0000 Uani .
C117 C 0.1898(2) 0.60366(16) 0.00402(9) 0.0444 1.0000 Uani .
C118 C 0.2076(2) 0.61327(17) -0.04986(10) 0.0458 1.0000 Uani .
C119 C 0.20072(19) 0.53782(18) -0.08301(8) 0.0419 1.0000 Uani .
C120 C 0.17740(16) 0.45072(16) -0.06289(7) 0.0335 1.0000 Uani .
C121 C 0.12044(15) 0.24910(13) -0.03379(6) 0.0275 1.0000 Uani .
C122 C 0.01659(18) 0.26162(17) -0.04798(7) 0.0357 1.0000 Uani .
C123 C 0.0252(3) 0.1924(2) -0.08960(9) 0.0510 1.0000 Uani .
C124 C 0.1339(3) 0.1134(2) -0.11564(8) 0.0524 1.0000 Uani .
C125 C 0.2365(2) 0.10127(17) -0.10184(8) 0.0463 1.0000 Uani .
C126 C 0.23140(18) 0.16882(15) -0.06075(7) 0.0365 1.0000 Uani .
C127 C -0.02657(14) 0.40711(13) 0.05826(6) 0.0265 1.0000 Uani .
C128 C -0.11624(18) 0.49601(16) 0.03731(8) 0.0410 1.0000 Uani .
C129 C -0.23029(19) 0.55091(17) 0.06651(10) 0.0478 1.0000 Uani .
C130 C -0.25464(19) 0.51925(17) 0.11642(9) 0.0428 1.0000 Uani .
C131 C -0.16522(18) 0.43229(18) 0.13744(7) 0.0387 1.0000 Uani .
C132 C -0.05137(16) 0.37499(15) 0.10855(6) 0.0308 1.0000 Uani .
C133 C 0.83398(12) 0.05848(12) 1.00796(5) 0.0213 1.0000 Uani .
C134 C 0.79278(14) 0.17329(12) 1.02216(6) 0.0252 1.0000 Uani .
C135 C 0.83463(16) 0.20217(14) 1.06214(7) 0.0308 1.0000 Uani .
C136 C 0.91711(16) 0.11773(16) 1.08737(7) 0.0314 1.0000 Uani .
C137 C 0.95948(15) 0.00364(15) 1.07294(7) 0.0304 1.0000 Uani .
C138 C 0.91906(14) -0.02667(13) 1.03307(6) 0.0272 1.0000 Uani .
C139 C 0.89368(14) -0.07264(12) 0.90872(6) 0.0258 1.0000 Uani .
C140 C 0.8715(2) -0.13232(18) 0.87280(8) 0.0415 1.0000 Uani .
C141 C 0.9627(2) -0.1995(2) 0.83224(9) 0.0527 1.0000 Uani .
C142 C 1.0726(2) -0.20547(17) 0.82779(8) 0.0464 1.0000 Uani .
C143 C 1.09465(19) -0.14687(17) 0.86321(8) 0.0425 1.0000 Uani .
C144 C 1.00586(16) -0.07973(16) 0.90433(7) 0.0346 1.0000 Uani .
C145 C 0.68343(14) -0.04238(13) 0.98686(6) 0.0248 1.0000 Uani .
C146 C 0.70147(16) -0.09839(15) 1.03316(7) 0.0319 1.0000 Uani .
C147 C 0.6308(2) -0.14885(17) 1.05363(8) 0.0420 1.0000 Uani .
C148 C 0.54272(18) -0.14271(16) 1.02838(8) 0.0407 1.0000 Uani .
C149 C 0.52464(17) -0.08695(17) 0.98260(8) 0.0384 1.0000 Uani .
C150 C 0.59432(16) -0.03650(15) 0.96114(7) 0.0317 1.0000 Uani .
C151 C 0.68053(14) 0.14816(13) 0.92916(6) 0.0242 1.0000 Uani .
C152 C 0.56858(15) 0.22279(14) 0.95752(6) 0.0296 1.0000 Uani .
C153 C 0.49548(17) 0.32029(16) 0.93554(8) 0.0385 1.0000 Uani .
C154 C 0.5317(2) 0.3443(2) 0.88563(9) 0.0508 1.0000 Uani .
C155 C 0.6435(2) 0.2706(2) 0.85759(8) 0.0503 1.0000 Uani .
C156 C 0.71771(18) 0.17276(16) 0.87898(7) 0.0348 1.0000 Uani .
C157 C 0.9723(3) -0.0453(3) 0.3421(2) 0.1094 1.0000 Uani .
C158 C 0.8570(3) 0.0543(2) 0.35719(16) 0.0716 1.0000 Uani .
C159 C 1.0672(5) 0.3856(4) 0.53604(19) 0.1384 1.0000 Uani .
C160 C 0.9922(3) 0.4622(3) 0.50136(10) 0.0626 1.0000 Uani .
C161 C 0.4006(5) 0.1704(4) 0.7757(2) 0.1323 1.0000 Uani .
C162 C 0.4782(4) 0.1077(3) 0.81278(12) 0.0780 1.0000 Uani .
C163 C 0.5193(3) 0.5738(3) 0.97972(18) 0.0885 1.0000 Uani .
C164 C 0.6381(3) 0.4820(2) 0.96219(14) 0.0648 1.0000 Uani .
Mo1 Mo 0.24896(2) 0.780296(17) 0.650623(10) 0.0230 1.0000 Uani .
Mo2 Mo 0.24890(2) 0.765079(17) 0.155485(10) 0.0229 1.0000 Uani .
H141 H 1.0421 0.3836 0.6654 0.0463 1.0000 Uiso R
H151 H 1.2067 0.2043 0.6436 0.0652 1.0000 Uiso R
H161 H 1.2263 0.0555 0.6999 0.0673 1.0000 Uiso R
H171 H 1.0815 0.0868 0.7751 0.0649 1.0000 Uiso R
H181 H 0.9231 0.2728 0.7976 0.0515 1.0000 Uiso R
H201 H 0.9395 0.6273 0.7423 0.0457 1.0000 Uiso R
H211 H 0.9814 0.7387 0.6773 0.0601 1.0000 Uiso R
H221 H 0.9169 0.7554 0.5979 0.0609 1.0000 Uiso R
H231 H 0.8091 0.6631 0.5828 0.0573 1.0000 Uiso R
H241 H 0.7694 0.5491 0.6464 0.0454 1.0000 Uiso R
H261 H 0.5912 0.6275 0.7389 0.0484 1.0000 Uiso R
H271 H 0.4292 0.5945 0.7294 0.0525 1.0000 Uiso R
H281 H 0.4551 0.4116 0.7180 0.0452 1.0000 Uiso R
H291 H 0.6422 0.2532 0.7130 0.0397 1.0000 Uiso R
H301 H 0.8056 0.2833 0.7248 0.0345 1.0000 Uiso R
H321 H 0.6305 0.6448 0.8149 0.0620 1.0000 Uiso R
H331 H 0.6071 0.7407 0.8943 0.0730 1.0000 Uiso R
H341 H 0.7693 0.6904 0.9361 0.0538 1.0000 Uiso R
H351 H 0.9536 0.5431 0.9011 0.0615 1.0000 Uiso R
H361 H 0.9821 0.4481 0.8211 0.0533 1.0000 Uiso R
H381 H 0.5396 0.1360 0.4772 0.0427 1.0000 Uiso R
H391 H 0.5623 0.0352 0.4003 0.0545 1.0000 Uiso R
H401 H 0.7134 -0.1546 0.3815 0.0535 1.0000 Uiso R
H411 H 0.8407 -0.2447 0.4420 0.0556 1.0000 Uiso R
H421 H 0.8136 -0.1476 0.5191 0.0478 1.0000 Uiso R
H441 H 0.6961 0.2497 0.6101 0.0382 1.0000 Uiso R
H451 H 0.8626 0.2723 0.6206 0.0467 1.0000 Uiso R
H461 H 1.0539 0.1298 0.5854 0.0492 1.0000 Uiso R
H471 H 1.0787 -0.0291 0.5373 0.0514 1.0000 Uiso R
H481 H 0.9155 -0.0460 0.5250 0.0471 1.0000 Uiso R
H501 H 0.7415 0.0264 0.6635 0.0447 1.0000 Uiso R
H511 H 0.7021 -0.0740 0.7353 0.0582 1.0000 Uiso R
H521 H 0.5829 -0.1615 0.7314 0.0644 1.0000 Uiso R
H531 H 0.5056 -0.1554 0.6571 0.0615 1.0000 Uiso R
H541 H 0.5419 -0.0565 0.5840 0.0504 1.0000 Uiso R
H561 H 0.6087 0.2882 0.5152 0.0476 1.0000 Uiso R
H571 H 0.4489 0.4711 0.5289 0.0573 1.0000 Uiso R
H581 H 0.2826 0.5093 0.5943 0.0637 1.0000 Uiso R
H591 H 0.2764 0.3663 0.6445 0.0633 1.0000 Uiso R
H601 H 0.4354 0.1793 0.6318 0.0485 1.0000 Uiso R
H621 H 0.4766 0.5703 0.3827 0.0361 1.0000 Uiso R
H631 H 0.3207 0.6868 0.4499 0.0433 1.0000 Uiso R
H641 H 0.3538 0.7901 0.5104 0.0446 1.0000 Uiso R
H651 H 0.5448 0.7794 0.5022 0.0542 1.0000 Uiso R
H661 H 0.6989 0.6639 0.4366 0.0423 1.0000 Uiso R
H681 H 0.5507 0.6377 0.2897 0.0335 1.0000 Uiso R
H691 H 0.4816 0.5848 0.2227 0.0368 1.0000 Uiso R
H701 H 0.5548 0.3913 0.1970 0.0382 1.0000 Uiso R
H711 H 0.6936 0.2505 0.2411 0.0386 1.0000 Uiso R
H721 H 0.7633 0.3007 0.3084 0.0308 1.0000 Uiso R
H741 H 0.7107 0.4236 0.4553 0.0391 1.0000 Uiso R
H751 H 0.8447 0.2621 0.4939 0.0510 1.0000 Uiso R
H761 H 1.0278 0.1347 0.4441 0.0527 1.0000 Uiso R
H771 H 1.0788 0.1629 0.3563 0.0438 1.0000 Uiso R
H781 H 0.9493 0.3286 0.3193 0.0325 1.0000 Uiso R
H801 H 0.7342 0.6348 0.2601 0.0397 1.0000 Uiso R
H811 H 0.8506 0.7214 0.2251 0.0507 1.0000 Uiso R
H821 H 0.9957 0.7182 0.2696 0.0503 1.0000 Uiso R
H831 H 1.0272 0.6238 0.3463 0.0467 1.0000 Uiso R
H841 H 0.9104 0.5371 0.3821 0.0399 1.0000 Uiso R
H861 H 0.5514 0.2228 0.3403 0.0368 1.0000 Uiso R
H871 H 0.5355 0.3341 0.4119 0.0516 1.0000 Uiso R
H881 H 0.3474 0.4675 0.4563 0.0503 1.0000 Uiso R
H891 H 0.1770 0.4879 0.4327 0.0492 1.0000 Uiso R
H901 H 0.1889 0.3716 0.3611 0.0422 1.0000 Uiso R
H921 H 0.3430 0.0243 0.2490 0.0429 1.0000 Uiso R
H931 H 0.2985 -0.1202 0.2827 0.0506 1.0000 Uiso R
H941 H 0.2776 -0.1427 0.3733 0.0525 1.0000 Uiso R
H951 H 0.2913 -0.0157 0.4299 0.0472 1.0000 Uiso R
H961 H 0.3280 0.1317 0.3961 0.0370 1.0000 Uiso R
H981 H 0.4873 0.2215 0.1884 0.0348 1.0000 Uiso R
H991 H 0.6790 0.1269 0.1387 0.0462 1.0000 Uiso R
H1001 H 0.8279 -0.0199 0.1742 0.0494 1.0000 Uiso R
H1011 H 0.7858 -0.0743 0.2601 0.0552 1.0000 Uiso R
H1021 H 0.5933 0.0132 0.3061 0.0473 1.0000 Uiso R
H1041 H 0.3409 0.4059 0.2454 0.0387 1.0000 Uiso R
H1051 H 0.2123 0.5302 0.1943 0.0451 1.0000 Uiso R
H1061 H 0.0577 0.4990 0.1737 0.0460 1.0000 Uiso R
H1071 H 0.0367 0.3395 0.2065 0.0442 1.0000 Uiso R
H1081 H 0.1740 0.2106 0.2546 0.0341 1.0000 Uiso R
H1101 H 0.1519 0.1281 0.0638 0.0417 1.0000 Uiso R
H1111 H 0.2785 0.0033 0.1172 0.0458 1.0000 Uiso R
H1121 H 0.4306 0.0349 0.1379 0.0468 1.0000 Uiso R
H1131 H 0.4531 0.1938 0.1072 0.0460 1.0000 Uiso R
H1141 H 0.3226 0.3205 0.0574 0.0384 1.0000 Uiso R
H1161 H 0.1479 0.5145 0.0625 0.0468 1.0000 Uiso R
H1171 H 0.1947 0.6568 0.0258 0.0546 1.0000 Uiso R
H1181 H 0.2257 0.6706 -0.0640 0.0557 1.0000 Uiso R
H1191 H 0.2124 0.5463 -0.1199 0.0521 1.0000 Uiso R
H1201 H 0.1739 0.3978 -0.0859 0.0421 1.0000 Uiso R
H1221 H -0.0579 0.3165 -0.0304 0.0425 1.0000 Uiso R
H1231 H -0.0473 0.2003 -0.0997 0.0617 1.0000 Uiso R
H1241 H 0.1390 0.0649 -0.1430 0.0642 1.0000 Uiso R
H1251 H 0.3106 0.0468 -0.1209 0.0545 1.0000 Uiso R
H1261 H 0.3053 0.1586 -0.0511 0.0453 1.0000 Uiso R
H1281 H -0.0988 0.5168 0.0035 0.0511 1.0000 Uiso R
H1291 H -0.2910 0.6098 0.0523 0.0586 1.0000 Uiso R
H1301 H -0.3331 0.5564 0.1354 0.0529 1.0000 Uiso R
H1311 H -0.1807 0.4082 0.1718 0.0487 1.0000 Uiso R
H1321 H 0.0081 0.3129 0.1226 0.0388 1.0000 Uiso R
H1341 H 0.7394 0.2307 1.0051 0.0312 1.0000 Uiso R
H1351 H 0.8035 0.2817 1.0712 0.0387 1.0000 Uiso R
H1361 H 0.9439 0.1381 1.1144 0.0393 1.0000 Uiso R
H1371 H 1.0173 -0.0578 1.0904 0.0386 1.0000 Uiso R
H1381 H 0.9487 -0.1048 1.0224 0.0358 1.0000 Uiso R
H1401 H 0.7920 -0.1249 0.8763 0.0504 1.0000 Uiso R
H1411 H 0.9475 -0.2418 0.8082 0.0638 1.0000 Uiso R
H1421 H 1.1340 -0.2512 0.8002 0.0558 1.0000 Uiso R
H1431 H 1.1723 -0.1540 0.8591 0.0529 1.0000 Uiso R
H1441 H 1.0208 -0.0381 0.9296 0.0425 1.0000 Uiso R
H1461 H 0.7615 -0.1015 1.0511 0.0399 1.0000 Uiso R
H1471 H 0.6419 -0.1855 1.0858 0.0520 1.0000 Uiso R
H1481 H 0.4943 -0.1767 1.0437 0.0504 1.0000 Uiso R
H1491 H 0.4630 -0.0843 0.9665 0.0476 1.0000 Uiso R
H1501 H 0.5804 0.0012 0.9296 0.0392 1.0000 Uiso R
H1521 H 0.5413 0.2062 0.9920 0.0377 1.0000 Uiso R
H1531 H 0.4191 0.3712 0.9546 0.0473 1.0000 Uiso R
H1541 H 0.4813 0.4113 0.8695 0.0598 1.0000 Uiso R
H1551 H 0.6711 0.2880 0.8235 0.0608 1.0000 Uiso R
H1561 H 0.7940 0.1236 0.8593 0.0422 1.0000 Uiso R
H1573 H 1.0148 -0.0488 0.3701 0.1610 1.0000 Uiso R
H1572 H 1.0102 -0.0326 0.3095 0.1617 1.0000 Uiso R
H1571 H 0.9590 -0.1116 0.3398 0.1608 1.0000 Uiso R
H1591 H 1.0139 0.3652 0.5595 0.1956 1.0000 Uiso R
H1592 H 1.0967 0.4284 0.5537 0.1966 1.0000 Uiso R
H1593 H 1.1289 0.3203 0.5143 0.1963 1.0000 Uiso R
H1611 H 0.3821 0.2488 0.7839 0.1993 1.0000 Uiso R
H1612 H 0.3296 0.1596 0.7825 0.1993 1.0000 Uiso R
H1613 H 0.4484 0.1437 0.7406 0.1994 1.0000 Uiso R
H1631 H 0.5204 0.6082 1.0125 0.1292 1.0000 Uiso R
H1632 H 0.5030 0.6267 0.9528 0.1300 1.0000 Uiso R
H1633 H 0.4646 0.5413 0.9845 0.1291 1.0000 Uiso R

loop_
_atom_site_aniso_label
_atom_site_aniso_U_11
_atom_site_aniso_U_22
_atom_site_aniso_U_33
_atom_site_aniso_U_23
_atom_site_aniso_U_13
_atom_site_aniso_U_12
P1 0.02210(17) 0.02416(15) 0.02368(15) 0.00303(12) -0.00668(13) -0.00932(13)
P2 0.02354(17) 0.02466(15) 0.02741(16) 0.00655(13) -0.00801(13) -0.01060(13)
P3 0.01822(15) 0.02055(13) 0.01840(13) 0.00017(11) -0.00259(11) -0.00847(12)
P4 0.02200(17) 0.02143(14) 0.02311(15) 0.00058(12) -0.00336(13) -0.01015(13)
P5 0.02200(17) 0.02235(15) 0.02644(16) 0.00040(13) -0.00298(13) -0.01034(13)
P6 0.01986(16) 0.02245(14) 0.01971(14) -0.00051(11) -0.00268(12) -0.00933(12)
S1 0.0372(2) 0.0373(2) 0.0507(3) 0.01402(19) -0.00432(19) -0.01797(18)
S2 0.0341(2) 0.0692(3) 0.0334(2) -0.0214(2) -0.00073(18) -0.0235(2)
S3 0.02163(18) 0.0472(2) 0.0463(2) -0.01561(19) -0.00097(16) -0.00556(16)
S4 0.0426(2) 0.0377(2) 0.0414(2) 0.01017(17) -0.00468(18) -0.02172(18)
S5 0.0321(2) 0.0587(3) 0.0367(2) -0.0193(2) -0.00423(18) -0.0173(2)
S6 0.0284(2) 0.03372(19) 0.0443(2) -0.00639(16) 0.00567(17) -0.00469(15)
S7 0.0312(2) 0.0426(2) 0.0433(2) 0.00645(18) -0.01619(18) -0.01947(18)
S8 0.0467(3) 0.0666(3) 0.0360(2) 0.0218(2) -0.0184(2) -0.0380(3)
S9 0.0402(3) 0.02937(19) 0.0537(3) -0.01747(18) 0.0004(2) -0.00771(18)
S10 0.0313(2) 0.0436(2) 0.0427(2) 0.00766(18) -0.01585(18) -0.02019(18)
S11 0.0499(3) 0.0676(3) 0.0377(2) 0.0245(2) -0.0208(2) -0.0396(3)
S12 0.0432(3) 0.02542(17) 0.0441(2) -0.01029(16) -0.00295(19) -0.00708(17)
N1 0.0250(6) 0.0282(6) 0.0295(6) -0.0021(5) -0.0027(5) -0.0118(5)
N2 0.0275(6) 0.0271(5) 0.0281(6) -0.0039(5) -0.0023(5) -0.0118(5)
N3 0.0271(6) 0.0288(6) 0.0262(6) -0.0019(5) -0.0031(5) -0.0105(5)
N4 0.0253(6) 0.0259(6) 0.0305(6) -0.0012(5) -0.0043(5) -0.0097(5)
N5 0.0265(6) 0.0273(5) 0.0298(6) -0.0023(5) -0.0036(5) -0.0113(5)
N6 0.0256(6) 0.0276(6) 0.0305(6) -0.0015(5) -0.0031(5) -0.0098(5)
N7 0.0292(7) 0.0276(6) 0.0333(6) 0.0037(5) -0.0090(5) -0.0127(5)
N8 0.0275(7) 0.0269(6) 0.0333(6) 0.0032(5) -0.0081(5) -0.0121(5)
N9 0.0287(7) 0.0239(5) 0.0330(6) -0.0002(5) -0.0059(5) -0.0086(5)
N10 0.0284(7) 0.0285(6) 0.0321(6) 0.0047(5) -0.0091(5) -0.0126(5)
N11 0.0278(7) 0.0263(6) 0.0318(6) 0.0028(5) -0.0076(5) -0.0122(5)
N12 0.0309(7) 0.0255(6) 0.0320(6) 0.0010(5) -0.0073(5) -0.0103(5)
N13 0.0504(15) 0.0659(15) 0.149(3) 0.0433(18) -0.0263(16) -0.0302(13)
N14 0.0819(17) 0.104(2) 0.0508(12) 0.0124(13) -0.0246(12) -0.0464(16)
N15 0.127(3) 0.204(4) 0.0587(16) 0.026(2) -0.0390(19) -0.108(3)
N16 0.0469(14) 0.0582(13) 0.136(3) 0.0348(15) -0.0337(15) -0.0254(11)
C1 0.0213(6) 0.0274(6) 0.0320(7) -0.0013(5) -0.0031(5) -0.0093(5)
C2 0.0225(7) 0.0289(6) 0.0285(6) -0.0066(5) 0.0020(5) -0.0118(5)
C3 0.0252(7) 0.0293(6) 0.0254(6) -0.0029(5) -0.0046(5) -0.0111(5)
C4 0.0215(6) 0.0260(6) 0.0283(6) -0.0037(5) -0.0033(5) -0.0085(5)
C5 0.0224(7) 0.0270(6) 0.0290(7) -0.0059(5) 0.0011(5) -0.0094(5)
C6 0.0277(7) 0.0235(6) 0.0261(6) 0.0018(5) -0.0055(5) -0.0103(5)
C7 0.0273(7) 0.0231(6) 0.0260(6) 0.0039(5) -0.0069(5) -0.0096(5)
C8 0.0237(7) 0.0276(6) 0.0348(7) 0.0052(6) -0.0090(6) -0.0145(5)
C9 0.0257(7) 0.0259(6) 0.0298(7) -0.0007(5) -0.0049(5) -0.0115(5)
C10 0.0260(7) 0.0231(6) 0.0274(6) 0.0038(5) -0.0051(5) -0.0092(5)
C11 0.0252(7) 0.0287(6) 0.0360(7) 0.0072(6) -0.0115(6) -0.0164(6)
C12 0.0269(7) 0.0249(6) 0.0276(6) 0.0002(5) -0.0067(5) -0.0105(5)
C13 0.0274(7) 0.0265(6) 0.0322(7) 0.0017(5) -0.0123(6) -0.0090(5)
C14 0.0318(8) 0.0333(8) 0.0434(9) -0.0055(7) -0.0010(7) -0.0104(6)
C15 0.0397(11) 0.0411(10) 0.0622(13) -0.0175(9) -0.0034(9) -0.0082(8)
C16 0.0459(12) 0.0326(9) 0.0693(14) -0.0146(9) -0.0237(11) -0.0004(8)
C17 0.0650(14) 0.0317(8) 0.0622(13) 0.0116(8) -0.0401(12) -0.0123(9)
C18 0.0428(10) 0.0374(8) 0.0411(9) 0.0108(7) -0.0187(8) -0.0115(7)
C19 0.0232(6) 0.0273(6) 0.0263(6) 0.0058(5) -0.0048(5) -0.0086(5)
C20 0.0307(8) 0.0395(8) 0.0456(9) 0.0143(7) -0.0144(7) -0.0194(7)
C21 0.0331(9) 0.0489(10) 0.0693(13) 0.0251(10) -0.0122(9) -0.0232(8)
C22 0.0327(9) 0.0511(11) 0.0526(11) 0.0215(9) 0.0023(8) -0.0120(8)
C23 0.0498(11) 0.0502(10) 0.0278(7) 0.0107(7) -0.0056(7) -0.0137(9)
C24 0.0397(9) 0.0390(8) 0.0282(7) 0.0048(6) -0.0099(6) -0.0155(7)
C25 0.0236(7) 0.0271(6) 0.0268(6) 0.0023(5) -0.0070(5) -0.0106(5)
C26 0.0307(8) 0.0283(7) 0.0578(11) -0.0004(7) -0.0158(7) -0.0095(6)
C27 0.0261(7) 0.0357(8) 0.0621(12) -0.0016(8) -0.0163(8) -0.0074(6)
C28 0.0305(8) 0.0382(8) 0.0435(9) 0.0029(7) -0.0114(7) -0.0171(7)
C29 0.0329(8) 0.0305(7) 0.0350(8) 0.0004(6) -0.0076(6) -0.0162(6)
C30 0.0240(6) 0.0272(6) 0.0281(6) 0.0012(5) -0.0052(5) -0.0092(5)
C31 0.0301(8) 0.0313(7) 0.0253(6) 0.0025(5) -0.0074(5) -0.0138(6)
C32 0.0401(10) 0.0529(11) 0.0423(10) -0.0116(8) -0.0144(8) -0.0017(8)
C33 0.0560(13) 0.0564(12) 0.0407(10) -0.0170(9) -0.0110(9) -0.0011(10)
C34 0.0579(12) 0.0466(10) 0.0291(7) -0.0027(7) -0.0091(8) -0.0250(9)
C35 0.0435(11) 0.0729(14) 0.0353(9) -0.0060(9) -0.0153(8) -0.0251(10)
C36 0.0305(8) 0.0578(11) 0.0351(8) -0.0055(8) -0.0099(7) -0.0125(8)
C37 0.0273(7) 0.0283(6) 0.0323(7) 0.0042(6) -0.0095(6) -0.0120(6)
C38 0.0373(9) 0.0354(7) 0.0307(7) 0.0052(6) -0.0129(6) -0.0132(7)
C39 0.0548(13) 0.0479(10) 0.0359(9) 0.0071(8) -0.0218(9) -0.0203(9)
C40 0.0599(13) 0.0456(10) 0.0360(9) -0.0023(7) -0.0110(8) -0.0286(9)
C41 0.0460(10) 0.0340(8) 0.0531(11) -0.0080(7) -0.0134(8) -0.0141(7)
C42 0.0387(9) 0.0289(7) 0.0484(10) 0.0007(6) -0.0194(7) -0.0100(6)
C43 0.0251(7) 0.0280(6) 0.0279(6) 0.0080(5) -0.0073(5) -0.0129(5)
C44 0.0302(7) 0.0381(8) 0.0278(7) -0.0021(6) -0.0031(6) -0.0168(6)
C45 0.0375(9) 0.0463(9) 0.0348(8) -0.0033(7) -0.0075(7) -0.0240(8)
C46 0.0295(8) 0.0442(9) 0.0487(10) 0.0122(8) -0.0149(7) -0.0197(7)
C47 0.0245(7) 0.0332(8) 0.0651(12) 0.0040(8) -0.0084(8) -0.0083(6)
C48 0.0285(7) 0.0273(7) 0.0550(10) -0.0014(7) -0.0065(7) -0.0100(6)
C49 0.0240(6) 0.0291(7) 0.0349(7) 0.0098(6) -0.0047(5) -0.0107(5)
C50 0.0378(8) 0.0380(8) 0.0295(7) 0.0087(6) -0.0054(6) -0.0167(7)
C51 0.0486(11) 0.0499(10) 0.0345(8) 0.0146(8) -0.0028(7) -0.0175(9)
C52 0.0465(11) 0.0478(11) 0.0534(11) 0.0205(9) 0.0064(9) -0.0186(9)
C53 0.0349(9) 0.0488(10) 0.0686(13) 0.0209(10) -0.0025(9) -0.0235(8)
C54 0.0313(8) 0.0417(9) 0.0519(10) 0.0149(8) -0.0110(7) -0.0201(7)
C55 0.0271(7) 0.0253(6) 0.0336(7) 0.0031(5) -0.0118(6) -0.0096(5)
C56 0.0403(9) 0.0326(7) 0.0459(9) 0.0130(7) -0.0215(7) -0.0173(7)
C57 0.0591(12) 0.0266(7) 0.0597(12) 0.0098(7) -0.0375(10) -0.0167(8)
C58 0.0487(12) 0.0277(8) 0.0690(14) -0.0111(8) -0.0287(11) -0.0030(7)
C59 0.0381(10) 0.0391(10) 0.0608(13) -0.0149(9) -0.0018(9) -0.0028(8)
C60 0.0360(9) 0.0325(8) 0.0411(9) -0.0005(7) -0.0048(7) -0.0103(7)
C61 0.0225(6) 0.0210(5) 0.0218(6) -0.0020(4) -0.0008(5) -0.0086(5)
C62 0.0235(7) 0.0320(7) 0.0290(7) -0.0034(6) 0.0000(5) -0.0120(6)
C63 0.0253(8) 0.0382(8) 0.0340(8) -0.0029(7) 0.0052(6) -0.0110(7)
C64 0.0378(10) 0.0303(7) 0.0290(7) -0.0052(6) 0.0077(7) -0.0075(7)
C65 0.0481(12) 0.0412(9) 0.0358(9) -0.0185(7) 0.0027(8) -0.0190(9)
C66 0.0356(9) 0.0375(8) 0.0338(8) -0.0124(6) 0.0001(7) -0.0185(7)
C67 0.0181(6) 0.0234(5) 0.0213(5) 0.0008(4) -0.0032(4) -0.0090(5)
C68 0.0236(7) 0.0243(6) 0.0289(7) 0.0014(5) -0.0075(5) -0.0083(5)
C69 0.0247(7) 0.0367(8) 0.0281(7) 0.0069(6) -0.0104(6) -0.0131(6)
C70 0.0307(8) 0.0415(8) 0.0267(7) -0.0023(6) -0.0070(6) -0.0200(7)
C71 0.0307(8) 0.0291(7) 0.0336(7) -0.0042(6) -0.0074(6) -0.0140(6)
C72 0.0246(7) 0.0236(6) 0.0262(6) -0.0005(5) -0.0061(5) -0.0100(5)
C73 0.0198(6) 0.0235(6) 0.0210(5) 0.0028(5) -0.0046(5) -0.0089(5)
C74 0.0317(8) 0.0332(7) 0.0224(6) 0.0046(5) -0.0003(5) -0.0116(6)
C75 0.0437(10) 0.0434(9) 0.0283(7) 0.0153(7) -0.0062(7) -0.0141(8)
C76 0.0380(10) 0.0405(9) 0.0405(9) 0.0183(8) -0.0124(8) -0.0081(8)
C77 0.0268(8) 0.0333(8) 0.0392(9) 0.0073(7) -0.0068(7) -0.0061(6)
C78 0.0229(7) 0.0299(7) 0.0235(6) 0.0039(5) -0.0028(5) -0.0081(6)
C79 0.0215(6) 0.0242(6) 0.0233(6) 0.0008(5) -0.0031(5) -0.0110(5)
C80 0.0349(9) 0.0349(7) 0.0296(7) 0.0077(6) -0.0082(6) -0.0192(7)
C81 0.0464(11) 0.0427(9) 0.0367(9) 0.0120(7) -0.0035(8) -0.0270(9)
C82 0.0354(9) 0.0359(8) 0.0518(11) 0.0024(8) 0.0035(8) -0.0224(8)
C83 0.0291(9) 0.0399(9) 0.0507(10) -0.0006(8) -0.0066(7) -0.0209(7)
C84 0.0291(8) 0.0365(8) 0.0327(7) 0.0040(6) -0.0089(6) -0.0191(7)
C85 0.0275(7) 0.0226(6) 0.0252(6) 0.0007(5) -0.0051(5) -0.0122(5)
C86 0.0307(8) 0.0297(7) 0.0325(7) 0.0016(6) -0.0096(6) -0.0150(6)
C87 0.0506(12) 0.0418(9) 0.0407(9) 0.0027(8) -0.0219(9) -0.0248(9)
C88 0.0607(13) 0.0352(8) 0.0315(8) -0.0022(7) -0.0126(8) -0.0223(8)
C89 0.0449(10) 0.0331(8) 0.0323(8) -0.0051(6) 0.0010(7) -0.0146(7)
C90 0.0310(8) 0.0316(7) 0.0339(8) -0.0054(6) -0.0016(6) -0.0122(6)
C91 0.0254(7) 0.0229(6) 0.0296(7) 0.0028(5) -0.0041(5) -0.0112(5)
C92 0.0422(10) 0.0275(7) 0.0320(7) -0.0031(6) 0.0000(7) -0.0183(7)
C93 0.0526(12) 0.0292(7) 0.0507(11) -0.0004(7) -0.0045(9) -0.0253(8)
C94 0.0426(10) 0.0307(8) 0.0547(11) 0.0137(8) -0.0100(9) -0.0209(7)
C95 0.0414(10) 0.0407(9) 0.0394(9) 0.0189(7) -0.0138(8) -0.0225(8)
C96 0.0308(8) 0.0325(7) 0.0307(7) 0.0083(6) -0.0105(6) -0.0155(6)
C97 0.0242(7) 0.0232(6) 0.0256(6) -0.0017(5) -0.0030(5) -0.0109(5)
C98 0.0302(8) 0.0317(7) 0.0240(6) -0.0005(5) -0.0055(6) -0.0145(6)
C99 0.0368(10) 0.0429(9) 0.0285(7) -0.0039(7) 0.0029(7) -0.0191(8)
C100 0.0286(9) 0.0355(8) 0.0453(10) -0.0094(7) 0.0078(7) -0.0095(7)
C101 0.0322(10) 0.0338(8) 0.0485(11) 0.0033(8) -0.0008(8) -0.0005(7)
C102 0.0315(9) 0.0323(8) 0.0355(8) 0.0070(7) -0.0004(7) -0.0035(7)
C103 0.0250(7) 0.0239(6) 0.0251(6) 0.0018(5) -0.0042(5) -0.0114(5)
C104 0.0295(8) 0.0252(6) 0.0418(8) 0.0057(6) -0.0089(6) -0.0140(6)
C105 0.0407(10) 0.0262(7) 0.0405(9) 0.0087(6) -0.0079(7) -0.0128(7)
C106 0.0403(10) 0.0335(8) 0.0327(8) 0.0068(6) -0.0144(7) -0.0122(7)
C107 0.0364(9) 0.0418(9) 0.0331(8) 0.0059(7) -0.0159(7) -0.0191(7)
C108 0.0308(8) 0.0319(7) 0.0271(6) 0.0045(5) -0.0096(6) -0.0177(6)
C109 0.0249(7) 0.0232(6) 0.0284(7) 0.0014(5) -0.0053(5) -0.0108(5)
C110 0.0339(9) 0.0278(7) 0.0430(9) 0.0060(6) -0.0076(7) -0.0177(6)
C111 0.0389(9) 0.0265(7) 0.0415(9) 0.0055(6) -0.0079(7) -0.0143(7)
C112 0.0413(10) 0.0323(8) 0.0327(8) 0.0047(6) -0.0111(7) -0.0105(7)
C113 0.0378(9) 0.0428(9) 0.0366(8) 0.0045(7) -0.0154(7) -0.0202(8)
C114 0.0332(8) 0.0323(7) 0.0297(7) 0.0033(6) -0.0078(6) -0.0185(6)
C115 0.0239(7) 0.0235(6) 0.0339(7) 0.0035(5) -0.0037(6) -0.0107(5)
C116 0.0445(10) 0.0296(7) 0.0397(9) -0.0009(7) -0.0009(8) -0.0197(7)
C117 0.0487(12) 0.0303(8) 0.0579(12) 0.0000(8) -0.0028(9) -0.0238(8)
C118 0.0433(11) 0.0337(8) 0.0642(13) 0.0179(9) -0.0107(9) -0.0217(8)
C119 0.0410(10) 0.0443(9) 0.0447(10) 0.0182(8) -0.0136(8) -0.0226(8)
C120 0.0310(8) 0.0376(8) 0.0354(8) 0.0108(7) -0.0124(7) -0.0173(7)
C121 0.0307(8) 0.0254(6) 0.0263(6) 0.0006(5) -0.0034(6) -0.0136(6)
C122 0.0366(9) 0.0413(9) 0.0343(8) 0.0034(7) -0.0103(7) -0.0211(8)
C123 0.0672(16) 0.0614(13) 0.0420(10) 0.0013(10) -0.0221(10) -0.0402(13)
C124 0.0875(18) 0.0500(11) 0.0283(8) -0.0033(8) -0.0124(10) -0.0383(12)
C125 0.0643(14) 0.0341(8) 0.0305(8) -0.0072(7) 0.0039(8) -0.0183(9)
C126 0.0342(9) 0.0321(7) 0.0368(8) -0.0043(6) -0.0001(7) -0.0119(7)
C127 0.0246(7) 0.0245(6) 0.0292(7) -0.0027(5) -0.0016(6) -0.0112(5)
C128 0.0336(9) 0.0317(8) 0.0439(10) 0.0073(7) 0.0001(8) -0.0066(7)
C129 0.0297(10) 0.0327(8) 0.0601(13) 0.0041(8) -0.0013(9) 0.0005(7)
C130 0.0322(10) 0.0376(9) 0.0494(11) -0.0124(8) 0.0083(8) -0.0130(8)
C131 0.0354(10) 0.0464(10) 0.0315(8) -0.0075(7) 0.0038(7) -0.0195(8)
C132 0.0298(8) 0.0369(8) 0.0271(7) -0.0023(6) -0.0039(6) -0.0169(7)
C133 0.0187(6) 0.0232(5) 0.0209(5) 0.0000(4) -0.0035(5) -0.0088(5)
C134 0.0233(7) 0.0240(6) 0.0273(6) 0.0006(5) -0.0066(5) -0.0094(5)
C135 0.0313(8) 0.0301(7) 0.0335(7) -0.0047(6) -0.0076(6) -0.0153(6)
C136 0.0263(8) 0.0443(9) 0.0292(7) 0.0011(6) -0.0086(6) -0.0198(7)
C137 0.0231(7) 0.0352(8) 0.0334(7) 0.0066(6) -0.0108(6) -0.0123(6)
C138 0.0215(7) 0.0257(6) 0.0311(7) 0.0030(5) -0.0071(5) -0.0076(5)
C139 0.0260(7) 0.0228(6) 0.0252(6) -0.0019(5) -0.0006(5) -0.0097(5)
C140 0.0439(11) 0.0442(9) 0.0387(9) -0.0148(7) 0.0016(8) -0.0246(9)
C141 0.0662(16) 0.0488(11) 0.0422(10) -0.0213(9) 0.0086(10) -0.0311(11)
C142 0.0507(12) 0.0336(8) 0.0370(9) -0.0107(7) 0.0136(8) -0.0113(8)
C143 0.0317(9) 0.0422(9) 0.0395(9) -0.0046(7) 0.0086(7) -0.0101(8)
C144 0.0264(8) 0.0381(8) 0.0337(8) -0.0073(6) 0.0036(6) -0.0128(7)
C145 0.0227(7) 0.0263(6) 0.0253(6) 0.0007(5) -0.0016(5) -0.0121(5)
C146 0.0318(8) 0.0344(7) 0.0315(7) 0.0078(6) -0.0069(6) -0.0171(7)
C147 0.0468(11) 0.0403(9) 0.0416(9) 0.0095(8) -0.0015(8) -0.0252(9)
C148 0.0360(9) 0.0370(8) 0.0506(10) -0.0044(8) 0.0079(8) -0.0235(8)
C149 0.0300(9) 0.0398(9) 0.0498(10) -0.0052(8) -0.0038(7) -0.0206(7)
C150 0.0293(8) 0.0354(8) 0.0341(8) 0.0013(6) -0.0088(6) -0.0172(6)
C151 0.0264(7) 0.0271(6) 0.0197(5) 0.0014(5) -0.0058(5) -0.0124(5)
C152 0.0248(7) 0.0320(7) 0.0260(6) 0.0030(5) -0.0041(5) -0.0084(6)
C153 0.0263(8) 0.0361(8) 0.0420(9) 0.0060(7) -0.0088(7) -0.0047(7)
C154 0.0494(12) 0.0463(10) 0.0461(11) 0.0189(9) -0.0207(9) -0.0102(9)
C155 0.0557(13) 0.0533(11) 0.0314(8) 0.0181(8) -0.0068(8) -0.0180(10)
C156 0.0354(9) 0.0382(8) 0.0254(7) 0.0046(6) -0.0011(6) -0.0143(7)
C157 0.063(2) 0.0557(17) 0.199(5) 0.016(2) -0.021(3) -0.0206(15)
C158 0.0488(14) 0.0536(14) 0.127(3) 0.0354(16) -0.0317(16) -0.0320(12)
C159 0.145(4) 0.105(3) 0.081(3) 0.034(2) -0.010(3) 0.006(3)
C160 0.0755(18) 0.0729(16) 0.0409(11) 0.0026(11) -0.0055(11) -0.0374(14)
C161 0.123(4) 0.107(3) 0.106(3) 0.040(3) -0.017(3) -0.006(3)
C162 0.096(2) 0.100(2) 0.0517(14) 0.0027(15) -0.0026(15) -0.060(2)
C163 0.0611(19) 0.0603(17) 0.131(3) 0.0207(19) -0.0146(19) -0.0191(14)
C164 0.0513(14) 0.0512(13) 0.106(2) 0.0311(14) -0.0340(14) -0.0303(12)
Mo1 0.02072(4) 0.02148(5) 0.02411(5) -0.00328(4) -0.00169(4) -0.00813(4)
Mo2 0.02168(4) 0.01859(4) 0.02665(5) 0.00126(3) -0.00666(3) -0.00703(3)

loop_
_atom_type_symbol
_atom_type_scat_dispersion_real
_atom_type_scat_dispersion_imag
_atom_type_scat_Cromer_Mann_a1
_atom_type_scat_Cromer_Mann_b1
_atom_type_scat_Cromer_Mann_a2
_atom_type_scat_Cromer_Mann_b2
_atom_type_scat_Cromer_Mann_a3
_atom_type_scat_Cromer_Mann_b3
_atom_type_scat_Cromer_Mann_a4
_atom_type_scat_Cromer_Mann_b4
_atom_type_scat_Cromer_Mann_c
_atom_type_scat_source
C 0.0033 0.0016 2.3100 20.8439 1.0200 10.2075 1.5886 0.5687 0.8650 51.6512 0.2156 'International Tables Vol C 4.2.6.8 and 6.1.1.4'
N 0.0061 0.0033 12.2126 0.0057 3.1322 9.8933 2.0125 28.9975 1.1663 0.5826 -11.5290 'International Tables Vol C 4.2.6.8 and 6.1.1.4'
O 0.0106 0.0060 3.0485 13.2771 2.2868 5.7011 1.5463 0.3239 0.8670 32.9089 0.2508 'International Tables Vol C 4.2.6.8 and 6.1.1.4'
S 0.1246 0.1234 6.9053 1.4679 5.2034 22.2151 1.4379 0.2536 1.5863 56.1720 0.8669 'International Tables Vol C 4.2.6.8 and 6.1.1.4'
P 0.1023 0.0942 6.4345 1.9067 4.1791 27.1570 1.7800 0.5260 1.4908 68.1645 1.1149 'International Tables Vol C 4.2.6.8 and 6.1.1.4'
H 0.0000 0.0000 0.4930 10.5109 0.3229 26.1257 0.1402 3.1424 0.0408 57.7998 0.0030 'International Tables Vol C 4.2.6.8 and 6.1.1.4'
Mo -1.6832 0.6857 3.7025 0.2772 17.2356 1.0958 12.8876 11.0040 3.7429 61.6584 4.3875 'International Tables Vol C 4.2.6.8 and 6.1.1.4'

loop_
_geom_angle_atom_site_label_1
_geom_angle_atom_site_label_2
_geom_angle_atom_site_label_3
_geom_angle
_geom_angle_publ_flag
C13 P1 C19 108.80(7) yes
C13 P1 C25 108.23(7) yes
C19 P1 C25 109.36(7) yes
C13 P1 C31 110.28(8) yes
C19 P1 C31 108.24(7) yes
C25 P1 C31 111.88(8) yes
C37 P2 C43 112.36(8) yes
C37 P2 C49 107.39(8) yes
C43 P2 C49 109.34(7) yes
C37 P2 C55 111.07(8) yes
C43 P2 C55 107.52(7) yes
C49 P2 C55 109.12(8) yes
C61 P3 C67 109.20(7) yes
C61 P3 C73 109.22(7) yes
C67 P3 C73 110.66(7) yes
C61 P3 C79 111.01(7) yes
C67 P3 C79 110.31(7) yes
C73 P3 C79 106.41(7) yes
C85 P4 C91 108.63(7) yes
C85 P4 C97 111.21(7) yes
C91 P4 C97 107.72(7) yes
C85 P4 C103 106.51(7) yes
C91 P4 C103 112.26(7) yes
C97 P4 C103 110.53(7) yes
C109 P5 C115 112.37(7) yes
C109 P5 C121 106.67(7) yes
C115 P5 C121 108.75(7) yes
C109 P5 C127 110.32(8) yes
C115 P5 C127 107.74(7) yes
C121 P5 C127 111.01(8) yes
C133 P6 C139 109.37(7) yes
C133 P6 C145 110.48(7) yes
C139 P6 C145 110.99(7) yes
C133 P6 C151 109.98(7) yes
C139 P6 C151 109.08(7) yes
C145 P6 C151 106.91(7) yes
C1 N1 Mo1 175.15(13) yes
C2 N2 Mo1 173.72(12) yes
C3 N3 Mo1 179.55(13) yes
C4 N4 Mo1 174.39(13) yes
C5 N5 Mo1 178.51(12) yes
C6 N6 Mo1 172.17(13) yes
C7 N7 Mo2 172.30(13) yes
C8 N8 Mo2 172.79(13) yes
C9 N9 Mo2 174.42(13) yes
C10 N10 Mo2 172.45(12) yes
C11 N11 Mo2 173.11(13) yes
C12 N12 Mo2 176.25(13) yes
S1 C1 N1 179.42(16) yes
S2 C2 N2 179.06(15) yes
S3 C3 N3 179.48(15) yes
S4 C4 N4 179.21(15) yes
S5 C5 N5 179.70(15) yes
S6 C6 N6 179.07(14) yes
S7 C7 N7 179.66(13) yes
S8 C8 N8 179.77(16) yes
S9 C9 N9 178.99(16) yes
S10 C10 N10 179.50(13) yes
S11 C11 N11 179.70(15) yes
S12 C12 N12 179.16(16) yes
P1 C13 C14 119.47(12) yes
P1 C13 C18 120.43(14) yes
C14 C13 C18 119.76(16) yes
C13 C14 C15 119.74(19) yes
C13 C14 H141 120.0 no
C15 C14 H141 120.2 no
C14 C15 C16 120.4(2) yes
C14 C15 H151 118.0 no
C16 C15 H151 121.7 no
C15 C16 C17 120.37(19) yes
C15 C16 H161 119.0 no
C17 C16 H161 120.6 no
C16 C17 C18 120.0(2) yes
C16 C17 H171 120.4 no
C18 C17 H171 119.6 no
C13 C18 C17 119.7(2) yes
C13 C18 H181 117.8 no
C17 C18 H181 122.4 no
P1 C19 C20 118.85(12) yes
P1 C19 C24 120.34(13) yes
C20 C19 C24 120.58(15) yes
C19 C20 C21 119.73(17) yes
C19 C20 H201 120.0 no
C21 C20 H201 120.2 no
C20 C21 C22 119.18(19) yes
C20 C21 H211 121.1 no
C22 C21 H211 119.7 no
C21 C22 C23 121.33(18) yes
C21 C22 H221 118.7 no
C23 C22 H221 119.9 no
C22 C23 C24 120.19(18) yes
C22 C23 H231 120.3 no
C24 C23 H231 119.5 no
C23 C24 C19 118.98(18) yes
C23 C24 H241 122.9 no
C19 C24 H241 118.1 no
P1 C25 C26 120.30(12) yes
P1 C25 C30 120.70(12) yes
C26 C25 C30 118.95(15) yes
C25 C26 C27 119.89(16) yes
C25 C26 H261 118.9 no
C27 C26 H261 121.2 no
C26 C27 C28 120.42(17) yes
C26 C27 H271 120.8 no
C28 C27 H271 118.8 no
C27 C28 C29 119.92(17) yes
C27 C28 H281 119.0 no
C29 C28 H281 121.0 no
C28 C29 C30 120.44(15) yes
C28 C29 H291 118.1 no
C30 C29 H291 121.5 no
C29 C30 C25 120.23(15) yes
C29 C30 H301 120.4 no
C25 C30 H301 119.4 no
P1 C31 C32 119.32(14) yes
P1 C31 C36 120.97(14) yes
C32 C31 C36 119.54(17) yes
C31 C32 C33 119.41(19) yes
C31 C32 H321 120.9 no
C33 C32 H321 119.6 no
C32 C33 C34 120.3(2) yes
C32 C33 H331 120.0 no
C34 C33 H331 119.8 no
C33 C34 C35 119.33(19) yes
C33 C34 H341 120.2 no
C35 C34 H341 120.5 no
C34 C35 C36 121.4(2) yes
C34 C35 H351 119.2 no
C36 C35 H351 119.4 no
C35 C36 C31 119.88(19) yes
C35 C36 H361 119.9 no
C31 C36 H361 120.2 no
P2 C37 C38 120.70(14) yes
P2 C37 C42 119.55(13) yes
C38 C37 C42 119.66(17) yes
C37 C38 C39 119.32(18) yes
C37 C38 H381 120.2 no
C39 C38 H381 120.5 no
C38 C39 C40 120.50(19) yes
C38 C39 H391 118.1 no
C40 C39 H391 121.4 no
C39 C40 C41 120.18(19) yes
C39 C40 H401 120.3 no
C41 C40 H401 119.5 no
C40 C41 C42 119.82(18) yes
C40 C41 H411 121.8 no
C42 C41 H411 118.4 no
C37 C42 C41 120.38(17) yes
C37 C42 H421 120.1 no
C41 C42 H421 119.5 no
P2 C43 C44 119.31(13) yes
P2 C43 C48 120.81(13) yes
C44 C43 C48 119.78(15) yes
C43 C44 C45 120.19(16) yes
C43 C44 H441 118.6 no
C45 C44 H441 121.2 no
C44 C45 C46 120.16(17) yes
C44 C45 H451 120.1 no
C46 C45 H451 119.7 no
C45 C46 C47 119.61(17) yes
C45 C46 H461 120.6 no
C47 C46 H461 119.8 no
C46 C47 C48 120.76(17) yes
C46 C47 H471 120.0 no
C48 C47 H471 119.2 no
C43 C48 C47 119.45(17) yes
C43 C48 H481 120.7 no
C47 C48 H481 119.8 no
P2 C49 C50 120.00(12) yes
P2 C49 C54 119.16(13) yes
C50 C49 C54 120.75(15) yes
C49 C50 C51 119.17(18) yes
C49 C50 H501 120.6 no
C51 C50 H501 120.2 no
C50 C51 C52 119.8(2) yes
C50 C51 H511 119.9 no
C52 C51 H511 120.3 no
C51 C52 C53 121.18(17) yes
C51 C52 H521 118.3 no
C53 C52 H521 120.5 no
C52 C53 C54 119.83(19) yes
C52 C53 H531 117.2 no
C54 C53 H531 122.9 no
C49 C54 C53 119.23(19) yes
C49 C54 H541 120.8 no
C53 C54 H541 120.0 no
P2 C55 C56 119.39(14) yes
P2 C55 C60 120.16(12) yes
C56 C55 C60 120.30(16) yes
C55 C56 C57 118.88(19) yes
C55 C56 H561 120.0 no
C57 C56 H561 121.1 no
C56 C57 C58 120.71(19) yes
C56 C57 H571 117.1 no
C58 C57 H571 122.1 no
C57 C58 C59 120.45(18) yes
C57 C58 H581 120.3 no
C59 C58 H581 119.2 no
C58 C59 C60 120.7(2) yes
C58 C59 H591 119.4 no
C60 C59 H591 119.9 no
C55 C60 C59 118.96(19) yes
C55 C60 H601 119.5 no
C59 C60 H601 121.5 no
P3 C61 C62 120.56(12) yes
P3 C61 C66 119.19(12) yes
C62 C61 C66 120.15(14) yes
C61 C62 C63 119.80(16) yes
C61 C62 H621 119.3 no
C63 C62 H621 120.9 no
C62 C63 C64 120.15(17) yes
C62 C63 H631 119.2 no
C64 C63 H631 120.7 no
C63 C64 C65 120.01(16) yes
C63 C64 H641 118.2 no
C65 C64 H641 121.8 no
C64 C65 C66 120.85(18) yes
C64 C65 H651 121.0 no
C66 C65 H651 118.1 no
C61 C66 C65 119.04(18) yes
C61 C66 H661 120.8 no
C65 C66 H661 120.2 no
P3 C67 C68 119.82(11) yes
P3 C67 C72 119.82(11) yes
C68 C67 C72 120.34(14) yes
C67 C68 C69 119.32(14) yes
C67 C68 H681 119.5 no
C69 C68 H681 121.2 no
C68 C69 C70 119.97(15) yes
C68 C69 H691 119.0 no
C70 C69 H691 121.0 no
C69 C70 C71 120.48(15) yes
C69 C70 H701 119.7 no
C71 C70 H701 119.8 no
C70 C71 C72 120.20(15) yes
C70 C71 H711 120.2 no
C72 C71 H711 119.6 no
C71 C72 C67 119.66(14) yes
C71 C72 H721 119.9 no
C67 C72 H721 120.4 no
P3 C73 C74 121.25(12) yes
P3 C73 C78 118.61(10) yes
C74 C73 C78 120.12(14) yes
C73 C74 C75 119.35(16) yes
C73 C74 H741 118.1 no
C75 C74 H741 122.5 no
C74 C75 C76 120.37(16) yes
C74 C75 H751 119.2 no
C76 C75 H751 120.4 no
C75 C76 C77 120.73(16) yes
C75 C76 H761 120.8 no
C77 C76 H761 118.5 no
C76 C77 C78 119.69(17) yes
C76 C77 H771 120.3 no
C78 C77 H771 120.0 no
C73 C78 C77 119.73(14) yes
C73 C78 H781 119.2 no
C77 C78 H781 121.1 no
P3 C79 C80 121.31(12) yes
P3 C79 C84 118.73(11) yes
C80 C79 C84 119.97(14) yes
C79 C80 C81 119.51(17) yes
C79 C80 H801 120.6 no
C81 C80 H801 119.8 no
C80 C81 C82 120.61(17) yes
C80 C81 H811 119.1 no
C82 C81 H811 120.3 no
C81 C82 C83 120.18(16) yes
C81 C82 H821 120.8 no
C83 C82 H821 119.0 no
C82 C83 C84 120.12(18) yes
C82 C83 H831 120.0 no
C84 C83 H831 119.9 no
C79 C84 C83 119.63(16) yes
C79 C84 H841 118.8 no
C83 C84 H841 121.6 no
P4 C85 C86 122.33(12) yes
P4 C85 C90 117.27(13) yes
C86 C85 C90 120.39(15) yes
C85 C86 C87 119.27(17) yes
C85 C86 H861 120.5 no
C87 C86 H861 120.2 no
C86 C87 C88 120.24(19) yes
C86 C87 H871 119.7 no
C88 C87 H871 120.1 no
C87 C88 C89 120.37(18) yes
C87 C88 H881 121.7 no
C89 C88 H881 118.0 no
C88 C89 C90 120.09(18) yes
C88 C89 H891 118.6 no
C90 C89 H891 121.3 no
C85 C90 C89 119.63(18) yes
C85 C90 H901 119.7 no
C89 C90 H901 120.7 no
P4 C91 C92 119.10(12) yes
P4 C91 C96 120.73(12) yes
C92 C91 C96 120.07(14) yes
C91 C92 C93 119.40(16) yes
C91 C92 H921 119.5 no
C93 C92 H921 121.1 no
C92 C93 C94 120.16(18) yes
C92 C93 H931 119.2 no
C94 C93 H931 120.6 no
C93 C94 C95 120.88(16) yes
C93 C94 H941 120.4 no
C95 C94 H941 118.7 no
C94 C95 C96 119.59(17) yes
C94 C95 H951 122.5 no
C96 C95 H951 117.9 no
C95 C96 C91 119.87(17) yes
C95 C96 H961 120.5 no
C91 C96 H961 119.6 no
P4 C97 C98 121.75(12) yes
P4 C97 C102 118.62(12) yes
C98 C97 C102 119.62(15) yes
C97 C98 C99 119.91(16) yes
C97 C98 H981 120.2 no
C99 C98 H981 119.9 no
C98 C99 C100 120.01(16) yes
C98 C99 H991 120.0 no
C100 C99 H991 120.0 no
C99 C100 C101 120.27(18) yes
C99 C100 H1001 119.1 no
C101 C100 H1001 120.6 no
C100 C101 C102 120.38(18) yes
C100 C101 H1011 121.7 no
C102 C101 H1011 117.9 no
C97 C102 C101 119.75(16) yes
C97 C102 H1021 120.1 no
C101 C102 H1021 120.2 no
P4 C103 C104 117.54(12) yes
P4 C103 C108 122.32(11) yes
C104 C103 C108 120.12(14) yes
C103 C104 C105 119.50(16) yes
C103 C104 H1041 120.8 no
C105 C104 H1041 119.6 no
C104 C105 C106 120.01(15) yes
C104 C105 H1051 118.6 no
C106 C105 H1051 121.3 no
C105 C106 C107 120.58(16) yes
C105 C106 H1061 120.5 no
C107 C106 H1061 118.9 no
C106 C107 C108 120.37(17) yes
C106 C107 H1071 122.0 no
C108 C107 H1071 117.7 no
C103 C108 C107 119.38(14) yes
C103 C108 H1081 118.8 no
C107 C108 H1081 121.9 no
P5 C109 C110 117.73(13) yes
P5 C109 C114 122.34(11) yes
C110 C109 C114 119.93(15) yes
C109 C110 C111 120.06(16) yes
C109 C110 H1101 119.8 no
C111 C110 H1101 120.1 no
C110 C111 C112 119.76(15) yes
C110 C111 H1111 119.9 no
C112 C111 H1111 120.3 no
C111 C112 C113 120.00(16) yes
C111 C112 H1121 119.3 no
C113 C112 H1121 120.7 no
C112 C113 C114 121.10(17) yes
C112 C113 H1131 120.9 no
C114 C113 H1131 118.0 no
C109 C114 C113 119.10(15) yes
C109 C114 H1141 120.2 no
C113 C114 H1141 120.6 no
P5 C115 C116 119.36(13) yes
P5 C115 C120 120.51(13) yes
C116 C115 C120 120.05(15) yes
C115 C116 C117 119.79(18) yes
C115 C116 H1161 121.3 no
C117 C116 H1161 118.8 no
C116 C117 C118 119.73(19) yes
C116 C117 H1171 121.7 no
C118 C117 H1171 118.5 no
C117 C118 C119 120.46(16) yes
C117 C118 H1181 119.9 no
C119 C118 H1181 119.6 no
C118 C119 C120 120.36(19) yes
C118 C119 H1191 119.2 no
C120 C119 H1191 120.4 no
C115 C120 C119 119.59(18) yes
C115 C120 H1201 120.1 no
C119 C120 H1201 120.3 no
P5 C121 C122 122.09(14) yes
P5 C121 C126 117.23(14) yes
C122 C121 C126 120.67(17) yes
C121 C122 C123 118.7(2) yes
C121 C122 H1221 120.8 no
C123 C122 H1221 120.5 no
C122 C123 C124 120.5(2) yes
C122 C123 H1231 119.2 no
C124 C123 H1231 120.4 no
C123 C124 C125 120.9(2) yes
C123 C124 H1241 120.0 no
C125 C124 H1241 119.0 no
C124 C125 C126 120.2(2) yes
C124 C125 H1251 119.1 no
C126 C125 H1251 120.7 no
C121 C126 C125 119.1(2) yes
C121 C126 H1261 121.7 no
C125 C126 H1261 119.2 no
P5 C127 C128 118.70(13) yes
P5 C127 C132 121.38(13) yes
C128 C127 C132 119.90(16) yes
C127 C128 C129 119.76(18) yes
C127 C128 H1281 119.3 no
C129 C128 H1281 121.0 no
C128 C129 C130 120.26(19) yes
C128 C129 H1291 119.9 no
C130 C129 H1291 119.8 no
C129 C130 C131 119.90(18) yes
C129 C130 H1301 119.1 no
C131 C130 H1301 121.0 no
C130 C131 C132 120.70(17) yes
C130 C131 H1311 121.1 no
C132 C131 H1311 118.2 no
C127 C132 C131 119.45(17) yes
C127 C132 H1321 120.5 no
C131 C132 H1321 120.0 no
P6 C133 C134 119.18(11) yes
P6 C133 C138 120.81(11) yes
C134 C133 C138 119.99(14) yes
C133 C134 C135 119.50(14) yes
C133 C134 H1341 121.3 no
C135 C134 H1341 119.1 no
C134 C135 C136 120.23(15) yes
C134 C135 H1351 117.2 no
C136 C135 H1351 122.6 no
C135 C136 C137 120.49(15) yes
C135 C136 H1361 119.5 no
C137 C136 H1361 120.0 no
C136 C137 C138 120.05(15) yes
C136 C137 H1371 122.2 no
C138 C137 H1371 117.8 no
C133 C138 C137 119.71(14) yes
C133 C138 H1381 119.5 no
C137 C138 H1381 120.8 no
P6 C139 C140 119.58(14) yes
P6 C139 C144 119.80(12) yes
C140 C139 C144 120.48(16) yes
C139 C140 C141 119.3(2) yes
C139 C140 H1401 119.0 no
C141 C140 H1401 121.7 no
C140 C141 C142 120.0(2) yes
C140 C141 H1411 119.0 no
C142 C141 H1411 121.0 no
C141 C142 C143 120.74(18) yes
C141 C142 H1421 119.5 no
C143 C142 H1421 119.7 no
C142 C143 C144 120.6(2) yes
C142 C143 H1431 118.3 no
C144 C143 H1431 121.1 no
C139 C144 C143 118.81(18) yes
C139 C144 H1441 120.1 no
C143 C144 H1441 121.1 no
P6 C145 C146 121.06(12) yes
P6 C145 C150 118.81(12) yes
C146 C145 C150 120.13(14) yes
C145 C146 C147 119.54(17) yes
C145 C146 H1461 120.2 no
C147 C146 H1461 120.2 no
C146 C147 C148 120.33(18) yes
C146 C147 H1471 119.5 no
C148 C147 H1471 120.2 no
C147 C148 C149 120.13(16) yes
C147 C148 H1481 118.6 no
C149 C148 H1481 121.3 no
C148 C149 C150 120.75(18) yes
C148 C149 H1491 117.6 no
C150 C149 H1491 121.7 no
C145 C150 C149 119.13(16) yes
C145 C150 H1501 121.6 no
C149 C150 H1501 119.3 no
P6 C151 C152 119.14(11) yes
P6 C151 C156 120.94(13) yes
C152 C151 C156 119.92(15) yes
C151 C152 C153 119.84(15) yes
C151 C152 H1521 120.8 no
C153 C152 H1521 119.4 no
C152 C153 C154 120.34(18) yes
C152 C153 H1531 120.2 no
C154 C153 H1531 119.5 no
C153 C154 C155 119.83(18) yes
C153 C154 H1541 121.4 no
C155 C154 H1541 118.7 no
C154 C155 C156 120.59(17) yes
C154 C155 H1551 120.7 no
C156 C155 H1551 118.7 no
C151 C156 C155 119.48(18) yes
C151 C156 H1561 121.1 no
C155 C156 H1561 119.5 no
C158 C157 H1573 104.3 no
C158 C157 H1572 108.2 no
H1573 C157 H1572 111.3 no
C158 C157 H1571 107.7 no
H1573 C157 H1571 112.6 no
H1572 C157 H1571 112.3 no
C157 C158 N13 178.8(5) yes
C160 C159 H1591 103.2 no
C160 C159 H1592 107.3 no
H1591 C159 H1592 113.4 no
C160 C159 H1593 106.6 no
H1591 C159 H1593 111.4 no
H1592 C159 H1593 114.0 no
C159 C160 N14 176.6(4) yes
C162 C161 H1611 102.1 no
C162 C161 H1612 109.4 no
H1611 C161 H1612 111.9 no
C162 C161 H1613 106.6 no
H1611 C161 H1613 111.1 no
H1612 C161 H1613 114.8 no
C161 C162 N15 174.8(5) yes
C164 C163 H1631 106.8 no
C164 C163 H1632 106.6 no
H1631 C163 H1632 111.5 no
C164 C163 H1633 108.0 no
H1631 C163 H1633 112.6 no
H1632 C163 H1633 111.1 no
C163 C164 N16 179.1(4) yes
N1 Mo1 N4 179.21(7) yes
N1 Mo1 N5 90.47(5) yes
N4 Mo1 N5 89.63(5) yes
N1 Mo1 N2 88.95(5) yes
N4 Mo1 N2 90.96(5) yes
N5 Mo1 N2 179.10(6) yes
N1 Mo1 N3 90.72(5) yes
N4 Mo1 N3 88.50(5) yes
N5 Mo1 N3 90.25(5) yes
N2 Mo1 N3 90.45(5) yes
N1 Mo1 N6 89.10(5) yes
N4 Mo1 N6 91.68(5) yes
N5 Mo1 N6 90.95(6) yes
N2 Mo1 N6 88.34(6) yes
N3 Mo1 N6 178.78(7) yes
N10 Mo2 N7 179.81(6) yes
N10 Mo2 N11 88.17(5) yes
N7 Mo2 N11 91.67(5) yes
N10 Mo2 N8 91.71(5) yes
N7 Mo2 N8 88.45(6) yes
N11 Mo2 N8 179.82(6) yes
N10 Mo2 N9 90.08(6) yes
N7 Mo2 N9 89.82(6) yes
N11 Mo2 N9 91.29(5) yes
N8 Mo2 N9 88.84(5) yes
N10 Mo2 N12 89.92(6) yes
N7 Mo2 N12 90.18(6) yes
N11 Mo2 N12 89.08(5) yes
N8 Mo2 N12 90.79(5) yes
N9 Mo2 N12 179.63(6) yes

loop_
_geom_bond_atom_site_label_1
_geom_bond_atom_site_label_2
_geom_bond_distance
_geom_bond_publ_flag
P1 C13 1.7920(16) yes
P1 C19 1.7888(14) yes
P1 C25 1.7940(16) yes
P1 C31 1.7961(17) yes
P2 C37 1.7925(18) yes
P2 C43 1.7955(16) yes
P2 C49 1.7884(15) yes
P2 C55 1.7956(16) yes
P3 C61 1.7856(15) yes
P3 C67 1.7895(15) yes
P3 C73 1.7900(14) yes
P3 C79 1.7973(14) yes
P4 C85 1.7885(15) yes
P4 C91 1.7938(14) yes
P4 C97 1.7896(16) yes
P4 C103 1.7873(15) yes
P5 C109 1.7889(16) yes
P5 C115 1.7954(15) yes
P5 C121 1.7878(16) yes
P5 C127 1.7946(16) yes
P6 C133 1.7943(14) yes
P6 C139 1.7950(15) yes
P6 C145 1.7954(14) yes
P6 C151 1.7896(15) yes
S1 C1 1.6272(16) yes
S2 C2 1.6264(17) yes
S3 C3 1.6198(16) yes
S4 C4 1.6273(16) yes
S5 C5 1.6217(17) yes
S6 C6 1.6200(17) yes
S7 C7 1.6217(17) yes
S8 C8 1.6178(17) yes
S9 C9 1.6225(16) yes
S10 C10 1.6212(17) yes
S11 C11 1.6172(17) yes
S12 C12 1.6163(16) yes
N1 C1 1.161(2) yes
N1 Mo1 2.1135(13) yes
N2 C2 1.163(2) yes
N2 Mo1 2.1061(14) yes
N3 C3 1.163(2) yes
N3 Mo1 2.0948(14) yes
N4 C4 1.161(2) yes
N4 Mo1 2.1110(13) yes
N5 C5 1.164(2) yes
N5 Mo1 2.1079(14) yes
N6 C6 1.163(2) yes
N6 Mo1 2.0919(14) yes
N7 C7 1.165(2) yes
N7 Mo2 2.1018(15) yes
N8 C8 1.163(2) yes
N8 Mo2 2.0976(14) yes
N9 C9 1.156(2) yes
N9 Mo2 2.0923(14) yes
N10 C10 1.164(2) yes
N10 Mo2 2.1050(14) yes
N11 C11 1.165(2) yes
N11 Mo2 2.1003(14) yes
N12 C12 1.165(2) yes
N12 Mo2 2.0919(14) yes
N13 C158 1.124(4) yes
N14 C160 1.102(4) yes
N15 C162 1.113(5) yes
N16 C164 1.122(4) yes
C13 C14 1.392(3) yes
C13 C18 1.395(2) yes
C14 C15 1.392(3) yes
C14 H141 0.944 no
C15 C16 1.371(4) yes
C15 H151 0.998 no
C16 C17 1.386(4) yes
C16 H161 0.954 no
C17 C18 1.390(3) yes
C17 H171 0.946 no
C18 H181 0.941 no
C19 C20 1.400(2) yes
C19 C24 1.387(2) yes
C20 C21 1.384(2) yes
C20 H201 0.970 no
C21 C22 1.387(3) yes
C21 H211 0.947 no
C22 C23 1.369(3) yes
C22 H221 0.968 no
C23 C24 1.394(3) yes
C23 H231 0.927 no
C24 H241 0.923 no
C25 C26 1.403(2) yes
C25 C30 1.385(2) yes
C26 C27 1.383(2) yes
C26 H261 0.981 no
C27 C28 1.379(3) yes
C27 H271 0.954 no
C28 C29 1.372(3) yes
C28 H281 0.963 no
C29 C30 1.389(2) yes
C29 H291 0.994 no
C30 H301 0.960 no
C31 C32 1.397(3) yes
C31 C36 1.375(3) yes
C32 C33 1.392(3) yes
C32 H321 0.977 no
C33 C34 1.389(3) yes
C33 H331 0.958 no
C34 C35 1.356(3) yes
C34 H341 0.946 no
C35 C36 1.387(3) yes
C35 H351 0.973 no
C36 H361 0.962 no
C37 C38 1.389(2) yes
C37 C42 1.395(2) yes
C38 C39 1.390(3) yes
C38 H381 0.975 no
C39 C40 1.378(3) yes
C39 H391 0.954 no
C40 C41 1.383(3) yes
C40 H401 0.956 no
C41 C42 1.376(3) yes
C41 H411 0.958 no
C42 H421 0.943 no
C43 C44 1.392(2) yes
C43 C48 1.401(2) yes
C44 C45 1.387(2) yes
C44 H441 0.957 no
C45 C46 1.384(3) yes
C45 H451 0.963 no
C46 C47 1.396(3) yes
C46 H461 0.948 no
C47 C48 1.380(3) yes
C47 H471 0.947 no
C48 H481 0.917 no
C49 C50 1.391(2) yes
C49 C54 1.396(2) yes
C50 C51 1.395(2) yes
C50 H501 0.979 no
C51 C52 1.377(3) yes
C51 H511 0.973 no
C52 C53 1.380(4) yes
C52 H521 0.976 no
C53 C54 1.390(3) yes
C53 H531 0.939 no
C54 H541 0.944 no
C55 C56 1.395(2) yes
C55 C60 1.392(3) yes
C56 C57 1.392(3) yes
C56 H561 0.965 no
C57 C58 1.364(4) yes
C57 H571 0.955 no
C58 C59 1.368(4) yes
C58 H581 0.944 no
C59 C60 1.390(3) yes
C59 H591 0.935 no
C60 H601 0.955 no
C61 C62 1.390(2) yes
C61 C66 1.398(2) yes
C62 C63 1.389(2) yes
C62 H621 0.955 no
C63 C64 1.380(3) yes
C63 H631 0.968 no
C64 C65 1.381(3) yes
C64 H641 0.965 no
C65 C66 1.386(3) yes
C65 H651 0.947 no
C66 H661 0.955 no
C67 C68 1.402(2) yes
C67 C72 1.390(2) yes
C68 C69 1.396(2) yes
C68 H681 0.958 no
C69 C70 1.390(3) yes
C69 H691 0.939 no
C70 C71 1.382(2) yes
C70 H701 0.967 no
C71 C72 1.394(2) yes
C71 H711 0.952 no
C72 H721 0.961 no
C73 C74 1.3896(19) yes
C73 C78 1.402(2) yes
C74 C75 1.391(2) yes
C74 H741 0.960 no
C75 C76 1.374(3) yes
C75 H751 0.947 no
C76 C77 1.387(3) yes
C76 H761 0.950 no
C77 C78 1.385(2) yes
C77 H771 0.963 no
C78 H781 0.951 no
C79 C80 1.392(2) yes
C79 C84 1.398(2) yes
C80 C81 1.387(2) yes
C80 H801 0.960 no
C81 C82 1.378(3) yes
C81 H811 0.966 no
C82 C83 1.384(3) yes
C82 H821 0.953 no
C83 C84 1.389(2) yes
C83 H831 0.933 no
C84 H841 0.939 no
C85 C86 1.389(2) yes
C85 C90 1.402(2) yes
C86 C87 1.386(3) yes
C86 H861 0.949 no
C87 C88 1.391(3) yes
C87 H871 0.935 no
C88 C89 1.381(3) yes
C88 H881 0.930 no
C89 C90 1.381(3) yes
C89 H891 0.972 no
C90 H901 0.981 no
C91 C92 1.402(2) yes
C91 C96 1.393(2) yes
C92 C93 1.393(2) yes
C92 H921 0.936 no
C93 C94 1.377(3) yes
C93 H931 0.958 no
C94 C95 1.389(3) yes
C94 H941 0.946 no
C95 C96 1.393(2) yes
C95 H951 0.946 no
C96 H961 0.961 no
C97 C98 1.390(2) yes
C97 C102 1.394(2) yes
C98 C99 1.395(3) yes
C98 H981 0.933 no
C99 C100 1.376(3) yes
C99 H991 0.957 no
C100 C101 1.381(3) yes
C100 H1001 0.951 no
C101 C102 1.386(3) yes
C101 H1011 0.960 no
C102 H1021 0.939 no
C103 C104 1.405(2) yes
C103 C108 1.392(2) yes
C104 C105 1.392(2) yes
C104 H1041 0.937 no
C105 C106 1.381(3) yes
C105 H1051 0.946 no
C106 C107 1.383(3) yes
C106 H1061 0.973 no
C107 C108 1.392(2) yes
C107 H1071 0.966 no
C108 H1081 0.938 no
C109 C110 1.401(2) yes
C109 C114 1.393(2) yes
C110 C111 1.380(3) yes
C110 H1101 0.960 no
C111 C112 1.392(3) yes
C111 H1111 0.959 no
C112 C113 1.376(3) yes
C112 H1121 0.947 no
C113 C114 1.384(2) yes
C113 H1131 0.959 no
C114 H1141 0.928 no
C115 C116 1.394(2) yes
C115 C120 1.397(2) yes
C116 C117 1.393(2) yes
C116 H1161 0.967 no
C117 C118 1.388(3) yes
C117 H1171 0.947 no
C118 C119 1.381(3) yes
C118 H1181 0.939 no
C119 C120 1.386(2) yes
C119 H1191 0.954 no
C120 H1201 0.957 no
C121 C122 1.389(3) yes
C121 C126 1.398(2) yes
C122 C123 1.395(3) yes
C122 H1221 0.937 no
C123 C124 1.368(4) yes
C123 H1231 0.974 no
C124 C125 1.371(4) yes
C124 H1241 0.945 no
C125 C126 1.386(3) yes
C125 H1251 0.948 no
C126 H1261 0.977 no
C127 C128 1.393(2) yes
C127 C132 1.390(2) yes
C128 C129 1.386(3) yes
C128 H1281 0.931 no
C129 C130 1.377(3) yes
C129 H1291 0.936 no
C130 C131 1.381(3) yes
C130 H1301 0.943 no
C131 C132 1.384(3) yes
C131 H1311 0.956 no
C132 H1321 0.945 no
C133 C134 1.394(2) yes
C133 C138 1.400(2) yes
C134 C135 1.389(2) yes
C134 H1341 0.922 no
C135 C136 1.381(2) yes
C135 H1351 0.956 no
C136 C137 1.384(3) yes
C136 H1361 0.932 no
C137 C138 1.384(2) yes
C137 H1371 0.978 no
C138 H1381 0.952 no
C139 C140 1.387(2) yes
C139 C144 1.393(2) yes
C140 C141 1.391(3) yes
C140 H1401 0.973 no
C141 C142 1.371(4) yes
C141 H1411 0.954 no
C142 C143 1.367(3) yes
C142 H1421 0.943 no
C143 C144 1.388(2) yes
C143 H1431 0.950 no
C144 H1441 0.968 no
C145 C146 1.389(2) yes
C145 C150 1.401(2) yes
C146 C147 1.391(2) yes
C146 H1461 0.957 no
C147 C148 1.380(3) yes
C147 H1471 0.951 no
C148 C149 1.376(3) yes
C148 H1481 0.956 no
C149 C150 1.387(2) yes
C149 H1491 0.949 no
C150 H1501 0.946 no
C151 C152 1.398(2) yes
C151 C156 1.389(2) yes
C152 C153 1.377(2) yes
C152 H1521 0.960 no
C153 C154 1.377(3) yes
C153 H1531 0.951 no
C154 C155 1.391(3) yes
C154 H1541 0.961 no
C155 C156 1.377(3) yes
C155 H1551 0.957 no
C156 H1561 0.950 no
C157 C158 1.455(5) yes
C157 H1573 0.974 no
C157 H1572 0.952 no
C157 H1571 0.974 no
C159 C160 1.455(5) yes
C159 H1591 0.966 no
C159 H1592 0.976 no
C159 H1593 0.966 no
C161 C162 1.463(6) yes
C161 H1611 0.972 no
C161 H1612 0.978 no
C161 H1613 0.977 no
C163 C164 1.449(5) yes
C163 H1631 0.982 no
C163 H1632 0.952 no
C163 H1633 0.974 no

loop_
_geom_hbond_atom_site_label_D
_geom_hbond_atom_site_label_H
_geom_hbond_atom_site_label_A
_geom_hbond_site_symmetry_A
_geom_hbond_angle_DHA
_geom_hbond_distance_DH
_geom_hbond_distance_HA
_geom_hbond_distance_DA
_geom_hbond_publ_flag
C30 H301 C18 . 132 0.96 2.55 3.263(3) yes
C80 H801 C68 . 134 0.96 2.60 3.333(3) yes
C84 H841 N14 . 152 0.94 2.50 3.354(3) yes
C122 H1221 N16 1_454 134 0.94 2.59 3.315(3) yes
C150 H1501 N15 . 164 0.95 2.49 3.404(3) yes
